data_7202499
loop_
_publ_author_name
'Andr\'es E. Goeta'
'Judith A. K. Howard'
'Andrew K. Hughes'
'Dermot O'Hare'
'Royston C. B. Copley'

_publ_section_title
;
 Structural?magnetic correlations on the first dinuclear spin crossover
 d4 system
;
_journal_issue 5
_journal_name_full 'Journal of Materials Chemistry'
_journal_page_first 485
_journal_paper_doi 10.1039/b612121g
_journal_volume 17
_journal_year 2007
_chemical_formula_sum 'C20 H30 Cr2 F6 P5 Sb'
_chemical_formula_weight 765.04
_chemical_name_systematic
;
\m~2~-\h^5^,\h^5^-cyclopentaphosphole)-bis
((\h^5^-pentamethyl-cyclopentadienyl)-chromium)
hexafluoroantimonate
;
_space_group_IT_number 15
_symmetry_cell_setting monoclinic
_symmetry_space_group_name_Hall '-I 2ya'
_symmetry_space_group_name_H-M 'I 1 2/a 1'
_atom_sites_solution_hydrogens geom
_atom_sites_solution_primary direct
_atom_sites_solution_secondary difmap
_audit_creation_method SHELXL-97
_cell_angle_alpha 90.00
_cell_angle_beta 101.148(2)
_cell_angle_gamma 90.00
_cell_formula_units_Z 16
_cell_length_a 22.8945(11)
_cell_length_b 21.2571(10)
_cell_length_c 22.8707(12)
_cell_measurement_reflns_used 8157
_cell_measurement_temperature 30(2)
_cell_measurement_theta_max 30.551
_cell_measurement_theta_min 2.096
_cell_volume 10920.5(9)
_computing_cell_refinement 'SMART V5.625 (Bruker, 2003)'
_computing_data_collection 'SMART V5.625 (Bruker, 2003)'
_computing_data_reduction 'SAINT V6.28A (Bruker, 2003)'
_computing_molecular_graphics 'SHELXTL V6.12(Bruker, 2001)'
_computing_structure_refinement 'SHELXL-97 (Sheldrick, 1997)'
_computing_structure_solution 'SHELXS-97 (Sheldrick, 1990)'
_diffrn_ambient_temperature 30(2)
_diffrn_measured_fraction_theta_full 0.906
_diffrn_measured_fraction_theta_max 0.906
_diffrn_measurement_device_type 'Bruker APEX CCD Diffractometer'
_diffrn_measurement_method '\w scans'
_diffrn_radiation_monochromator graphite
_diffrn_radiation_source 'Bede Microsource X-ray Generator'
_diffrn_radiation_type MoK\a
_diffrn_radiation_wavelength 0.71073
_diffrn_reflns_av_R_equivalents 0.0387
_diffrn_reflns_av_sigmaI/netI 0.0480
_diffrn_reflns_limit_h_max 32
_diffrn_reflns_limit_h_min -32
_diffrn_reflns_limit_k_max 27
_diffrn_reflns_limit_k_min -30
_diffrn_reflns_limit_l_max 26
_diffrn_reflns_limit_l_min -31
_diffrn_reflns_number 38557
_diffrn_reflns_theta_full 30.57
_diffrn_reflns_theta_max 30.57
_diffrn_reflns_theta_min 1.15
_diffrn_standards_decay_% 0
_diffrn_standards_number 0
_exptl_absorpt_coefficient_mu 2.108
_exptl_absorpt_correction_T_max 0.598
_exptl_absorpt_correction_T_min 0.397
_exptl_absorpt_correction_type integration
_exptl_absorpt_process_details 'XPREP in SHELXTL'
_exptl_crystal_colour 'dark green'
_exptl_crystal_density_diffrn 1.861
_exptl_crystal_density_method 'not measured'
_exptl_crystal_description 'irregular block'
_exptl_crystal_F_000 6048
_exptl_crystal_size_max 0.60
_exptl_crystal_size_mid 0.52
_exptl_crystal_size_min 0.40
_refine_diff_density_max 3.992
_refine_diff_density_min -2.913
_refine_diff_density_rms 0.209
_refine_ls_extinction_method none
_refine_ls_goodness_of_fit_ref 1.041
_refine_ls_hydrogen_treatment mixed
_refine_ls_matrix_type full
_refine_ls_number_parameters 614
_refine_ls_number_reflns 15213
_refine_ls_number_restraints 0
_refine_ls_restrained_S_all 1.041
_refine_ls_R_factor_all 0.0437
_refine_ls_R_factor_gt 0.0408
_refine_ls_shift/su_max 0.001
_refine_ls_shift/su_mean 0.000
_refine_ls_structure_factor_coef Fsqd
_refine_ls_weighting_details 'calc w=1/[\s^2^(Fo^2^)+(0.0811P)^2^+3.8728P] where P=(Fo^2^+2Fc^2^)/3'
_refine_ls_weighting_scheme calc
_refine_ls_wR_factor_gt 0.1096
_refine_ls_wR_factor_ref 0.1122
_reflns_number_gt 14392
_reflns_number_total 15213
_reflns_threshold_expression >2sigma(I)
_cod_data_source_file b612121g.txt
_cod_data_source_block 030k
_cod_original_sg_symbol_H-M 'I 2/a'
_cod_database_code 7202499

loop_
_symmetry_equiv_pos_as_xyz
'x, y, z'
'-x+1/2, y, -z'
'x+1/2, y+1/2, z+1/2'
'-x+1, y+1/2, -z+1/2'
'-x, -y, -z'
'x-1/2, -y, z'
'-x+1/2, -y+1/2, -z+1/2'
'x, -y+1/2, z+1/2'

loop_
_atom_site_label
_atom_site_type_symbol
_atom_site_fract_x
_atom_site_fract_y
_atom_site_fract_z
_atom_site_U_iso_or_equiv
_atom_site_adp_type
_atom_site_occupancy
_atom_site_symmetry_multiplicity
_atom_site_calc_flag
_atom_site_refinement_flags
_atom_site_disorder_assembly
_atom_site_disorder_group
Sb1 Sb 0.138867(11) 0.868753(11) 0.384011(11) 0.01098(6) Uani 1 1 d . . .
F1 F 0.09763(11) 0.80781(11) 0.33212(12) 0.0195(5) Uani 1 1 d . . .
F2 F 0.09065(12) 0.93148(11) 0.34133(11) 0.0201(5) Uani 1 1 d . . .
F3 F 0.08337(11) 0.86008(12) 0.43460(11) 0.0182(5) Uani 1 1 d . . .
F4 F 0.18516(10) 0.80538(11) 0.42725(11) 0.0168(4) Uani 1 1 d . . .
F5 F 0.19488(12) 0.87696(11) 0.33433(12) 0.0183(5) Uani 1 1 d . . .
F6 F 0.18001(11) 0.93044(11) 0.43431(11) 0.0178(5) Uani 1 1 d . . .
Sb2 Sb 0.136435(12) 0.127257(11) 0.117079(12) 0.01047(6) Uani 1 1 d . . .
F7 F 0.12353(13) 0.05056(12) 0.15230(13) 0.0266(6) Uani 1 1 d . . .
F8 F 0.07128(11) 0.16362(12) 0.14341(12) 0.0214(5) Uani 1 1 d . . .
F9 F 0.08577(11) 0.10161(12) 0.04668(11) 0.0197(5) Uani 1 1 d . . .
F10 F 0.20230(11) 0.09323(12) 0.08956(11) 0.0208(5) Uani 1 1 d . . .
F11 F 0.18686(11) 0.15254(12) 0.18755(11) 0.0186(5) Uani 1 1 d . . .
F12 F 0.15019(11) 0.20413(11) 0.08151(12) 0.0202(5) Uani 1 1 d . . .
C1 C -0.11292(16) 0.31090(16) 0.44741(16) 0.0107(6) Uani 1 1 d . . .
C2 C -0.14180(16) 0.26792(16) 0.40252(17) 0.0112(6) Uani 1 1 d . . .
C3 C -0.14118(15) 0.29552(16) 0.34595(17) 0.0109(6) Uani 1 1 d . . .
C4 C -0.11186(16) 0.35553(16) 0.35498(17) 0.0108(6) Uani 1 1 d . . .
C5 C -0.09453(16) 0.36481(17) 0.41765(17) 0.0107(6) Uani 1 1 d . . .
C6 C -0.10566(18) 0.30316(18) 0.51286(17) 0.0149(7) Uani 1 1 d . . .
H6A H -0.1384 0.3244 0.5268 0.022 Uiso 1 1 calc R . .
H6B H -0.0677 0.3217 0.5324 0.022 Uiso 1 1 calc R . .
H6C H -0.1060 0.2583 0.5226 0.022 Uiso 1 1 calc R . .
C7 C -0.17057(17) 0.20746(17) 0.41454(19) 0.0146(7) Uani 1 1 d . . .
H7A H -0.2126 0.2150 0.4154 0.022 Uiso 1 1 calc R . .
H7B H -0.1505 0.1906 0.4531 0.022 Uiso 1 1 calc R . .
H7C H -0.1675 0.1771 0.3830 0.022 Uiso 1 1 calc R . .
C8 C -0.16818(17) 0.26886(18) 0.28625(17) 0.0140(7) Uani 1 1 d . . .
H8A H -0.2045 0.2922 0.2695 0.021 Uiso 1 1 calc R . .
H8B H -0.1780 0.2245 0.2907 0.021 Uiso 1 1 calc R . .
H8C H -0.1397 0.2725 0.2595 0.021 Uiso 1 1 calc R . .
C9 C -0.10388(17) 0.40123(18) 0.30766(17) 0.0148(7) Uani 1 1 d . . .
H9A H -0.1410 0.4246 0.2944 0.022 Uiso 1 1 calc R . .
H9B H -0.0936 0.3784 0.2738 0.022 Uiso 1 1 calc R . .
H9C H -0.0718 0.4307 0.3236 0.022 Uiso 1 1 calc R . .
C10 C -0.06693(17) 0.42294(17) 0.44872(17) 0.0129(6) Uani 1 1 d . . .
H10A H -0.0968 0.4456 0.4660 0.019 Uiso 1 1 calc R . .
H10B H -0.0525 0.4501 0.4200 0.019 Uiso 1 1 calc R . .
H10C H -0.0336 0.4110 0.4804 0.019 Uiso 1 1 calc R . .
Cr1 Cr -0.04860(3) 0.27978(3) 0.39228(3) 0.00895(11) Uani 1 1 d . . .
P1 P 0.03509(5) 0.26920(5) 0.47165(5) 0.0178(2) Uani 1 1 d . . .
P2 P -0.01370(5) 0.18225(5) 0.43748(5) 0.0173(2) Uani 1 1 d . . .
P3 P -0.03321(4) 0.18720(5) 0.33884(5) 0.01642(19) Uani 1 1 d . . .
P4 P 0.00294(5) 0.27742(5) 0.31127(5) 0.01648(19) Uani 1 1 d . . .
P5 P 0.04518(5) 0.32804(5) 0.39359(5) 0.0174(2) Uani 1 1 d . . .
Cr2 Cr 0.06326(3) 0.21816(3) 0.38875(3) 0.00911(11) Uani 1 1 d . . .
C11 C 0.14657(16) 0.17694(17) 0.44011(17) 0.0112(6) Uani 1 1 d . . .
C12 C 0.11594(17) 0.13002(17) 0.40092(18) 0.0122(7) Uani 1 1 d . . .
C13 C 0.11274(16) 0.15194(17) 0.34092(17) 0.0118(6) Uani 1 1 d . . .
C14 C 0.14060(16) 0.21204(17) 0.34368(17) 0.0119(6) Uani 1 1 d . . .
C15 C 0.16172(16) 0.22798(16) 0.40485(16) 0.0111(6) Uani 1 1 d . . .
C16 C 0.16286(17) 0.17031(18) 0.50602(17) 0.0143(7) Uani 1 1 d . . .
H16A H 0.2001 0.1465 0.5165 0.021 Uiso 1 1 calc R . .
H16B H 0.1311 0.1479 0.5206 0.021 Uiso 1 1 calc R . .
H16C H 0.1681 0.2121 0.5243 0.021 Uiso 1 1 calc R . .
C17 C 0.09513(18) 0.06734(17) 0.41824(19) 0.0165(7) Uani 1 1 d . . .
H17A H 0.1284 0.0376 0.4241 0.025 Uiso 1 1 calc R . .
H17B H 0.0633 0.0519 0.3866 0.025 Uiso 1 1 calc R . .
H17C H 0.0801 0.0715 0.4554 0.025 Uiso 1 1 calc R . .
C18 C 0.08837(18) 0.11584(18) 0.28560(19) 0.0166(7) Uani 1 1 d . . .
H18A H 0.1203 0.0910 0.2739 0.025 Uiso 1 1 calc R . .
H18B H 0.0721 0.1452 0.2535 0.025 Uiso 1 1 calc R . .
H18C H 0.0567 0.0877 0.2931 0.025 Uiso 1 1 calc R . .
C19 C 0.14959(17) 0.25121(18) 0.29152(17) 0.0148(7) Uani 1 1 d . . .
H19A H 0.1906 0.2462 0.2855 0.022 Uiso 1 1 calc R . .
H19B H 0.1422 0.2955 0.2993 0.022 Uiso 1 1 calc R . .
H19C H 0.1219 0.2374 0.2556 0.022 Uiso 1 1 calc R . .
C20 C 0.19587(16) 0.28585(17) 0.42725(18) 0.0140(7) Uani 1 1 d . . .
H20A H 0.2379 0.2800 0.4252 0.021 Uiso 1 1 calc R . .
H20B H 0.1923 0.2936 0.4687 0.021 Uiso 1 1 calc R . .
H20C H 0.1798 0.3219 0.4026 0.021 Uiso 1 1 calc R . .
C21 C 0.10746(18) 0.38472(17) 0.13264(19) 0.0137(7) Uani 1 1 d . . .
C22 C 0.17118(18) 0.38168(17) 0.14541(19) 0.0137(7) Uani 1 1 d . . .
C23 C 0.19374(17) 0.43767(17) 0.12368(18) 0.0136(7) Uani 1 1 d . . .
C24 C 0.14421(18) 0.47603(17) 0.09750(17) 0.0128(6) Uani 1 1 d . . .
C25 C 0.09080(17) 0.44289(18) 0.10301(17) 0.0127(7) Uani 1 1 d . . .
C26 C 0.06477(17) 0.33392(18) 0.14394(19) 0.0155(7) Uani 1 1 d . . .
H26A H 0.0671 0.2982 0.1174 0.023 Uiso 1 1 calc R . .
H26B H 0.0241 0.3506 0.1363 0.023 Uiso 1 1 calc R . .
H26C H 0.0754 0.3200 0.1855 0.023 Uiso 1 1 calc R . .
C27 C 0.20868(17) 0.32714(18) 0.17275(18) 0.0146(7) Uani 1 1 d . . .
H27A H 0.2279 0.3075 0.1426 0.022 Uiso 1 1 calc R . .
H27B H 0.1834 0.2962 0.1876 0.022 Uiso 1 1 calc R . .
H27C H 0.2392 0.3422 0.2059 0.022 Uiso 1 1 calc R . .
C28 C 0.25852(17) 0.45156(19) 0.12456(19) 0.0172(7) Uani 1 1 d . . .
H28A H 0.2692 0.4364 0.0875 0.026 Uiso 1 1 calc R . .
H28B H 0.2832 0.4302 0.1586 0.026 Uiso 1 1 calc R . .
H28C H 0.2653 0.4970 0.1281 0.026 Uiso 1 1 calc R . .
C29 C 0.14811(19) 0.53680(18) 0.06549(19) 0.0173(7) Uani 1 1 d . . .
H29A H 0.1505 0.5282 0.0239 0.026 Uiso 1 1 calc R . .
H29B H 0.1837 0.5598 0.0848 0.026 Uiso 1 1 calc R . .
H29C H 0.1127 0.5622 0.0668 0.026 Uiso 1 1 calc R . .
C30 C 0.02813(17) 0.46378(19) 0.07827(18) 0.0157(7) Uani 1 1 d . . .
H30A H 0.0150 0.4457 0.0385 0.024 Uiso 1 1 calc R . .
H30B H 0.0268 0.5098 0.0756 0.024 Uiso 1 1 calc R . .
H30C H 0.0018 0.4495 0.1046 0.024 Uiso 1 1 calc R . .
Cr3 Cr 0.14292(3) 0.46358(3) 0.19253(3) 0.01088(11) Uani 1 1 d . . .
P6 P 0.08601(4) 0.44299(5) 0.26970(5) 0.01379(18) Uani 1 1 d . . .
P7 P 0.18269(5) 0.42926(4) 0.29495(4) 0.01343(17) Uani 1 1 d . . .
P8 P 0.22674(4) 0.50925(5) 0.26122(5) 0.01408(18) Uani 1 1 d . . .
P9 P 0.15728(5) 0.57465(4) 0.21834(4) 0.01345(18) Uani 1 1 d . . .
P10 P 0.06989(4) 0.53300(4) 0.22272(4) 0.01327(18) Uani 1 1 d . . .
Cr4 Cr 0.14531(3) 0.53317(3) 0.31371(3) 0.01018(11) Uani 1 1 d . . .
C31 C 0.09632(17) 0.55245(18) 0.38495(17) 0.0129(7) Uani 1 1 d . . .
C32 C 0.15252(17) 0.52396(17) 0.41047(17) 0.0128(6) Uani 1 1 d . . .
C33 C 0.19839(16) 0.56561(17) 0.39946(17) 0.0122(6) Uani 1 1 d . . .
C34 C 0.17114(18) 0.61864(16) 0.36788(18) 0.0125(7) Uani 1 1 d . . .
C35 C 0.10778(17) 0.61079(17) 0.35876(17) 0.0114(6) Uani 1 1 d . . .
C36 C 0.03584(17) 0.52616(18) 0.38784(18) 0.0153(7) Uani 1 1 d . . .
H36A H 0.0199 0.5477 0.4193 0.023 Uiso 1 1 calc R . .
H36B H 0.0393 0.4811 0.3967 0.023 Uiso 1 1 calc R . .
H36C H 0.0089 0.5326 0.3495 0.023 Uiso 1 1 calc R . .
C37 C 0.16078(17) 0.46334(17) 0.44455(17) 0.0142(7) Uani 1 1 d . . .
H37A H 0.1638 0.4720 0.4871 0.021 Uiso 1 1 calc R . .
H37B H 0.1973 0.4427 0.4382 0.021 Uiso 1 1 calc R . .
H37C H 0.1266 0.4357 0.4306 0.021 Uiso 1 1 calc R . .
C38 C 0.26448(16) 0.55731(18) 0.41946(18) 0.0150(7) Uani 1 1 d . . .
H38A H 0.2770 0.5751 0.4594 0.023 Uiso 1 1 calc R . .
H38B H 0.2852 0.5790 0.3916 0.023 Uiso 1 1 calc R . .
H38C H 0.2743 0.5124 0.4203 0.023 Uiso 1 1 calc R . .
C39 C 0.20291(17) 0.67523(18) 0.35040(18) 0.0150(7) Uani 1 1 d . . .
H39A H 0.2109 0.7048 0.3839 0.023 Uiso 1 1 calc R . .
H39B H 0.1780 0.6957 0.3160 0.023 Uiso 1 1 calc R . .
H39C H 0.2406 0.6622 0.3399 0.023 Uiso 1 1 calc R . .
C40 C 0.06214(17) 0.65713(18) 0.32972(18) 0.0156(7) Uani 1 1 d . . .
H40A H 0.0525 0.6860 0.3599 0.023 Uiso 1 1 calc R . .
H40B H 0.0261 0.6347 0.3106 0.023 Uiso 1 1 calc R . .
H40C H 0.0780 0.6811 0.2996 0.023 Uiso 1 1 calc R . .

loop_
_atom_site_aniso_label
_atom_site_aniso_U_11
_atom_site_aniso_U_22
_atom_site_aniso_U_33
_atom_site_aniso_U_23
_atom_site_aniso_U_13
_atom_site_aniso_U_12
Sb1 0.01228(12) 0.00687(10) 0.01429(13) -0.00051(8) 0.00387(8) 0.00038(8)
F1 0.0208(12) 0.0120(10) 0.0243(12) -0.0055(9) 0.0010(9) -0.0028(9)
F2 0.0276(13) 0.0147(10) 0.0173(12) 0.0035(9) 0.0026(9) 0.0066(9)
F3 0.0166(11) 0.0176(11) 0.0220(12) 0.0027(9) 0.0077(9) 0.0029(9)
F4 0.0144(11) 0.0109(10) 0.0249(12) 0.0022(9) 0.0035(9) 0.0034(8)
F5 0.0228(13) 0.0165(12) 0.0184(12) 0.0002(8) 0.0111(10) -0.0025(9)
F6 0.0238(12) 0.0118(10) 0.0174(11) -0.0026(8) 0.0030(9) -0.0030(9)
Sb2 0.01117(13) 0.00679(10) 0.01380(13) -0.00045(8) 0.00328(8) -0.00009(8)
F7 0.0367(15) 0.0121(11) 0.0303(14) 0.0073(10) 0.0049(11) -0.0051(10)
F8 0.0158(11) 0.0233(13) 0.0269(13) -0.0025(10) 0.0085(9) 0.0036(9)
F9 0.0197(12) 0.0168(11) 0.0212(12) -0.0059(9) 0.0007(9) -0.0033(9)
F10 0.0179(12) 0.0199(12) 0.0248(13) -0.0062(10) 0.0049(9) 0.0057(9)
F11 0.0212(12) 0.0173(11) 0.0161(11) -0.0052(9) 0.0002(9) -0.0006(9)
F12 0.0204(12) 0.0119(11) 0.0278(13) 0.0078(9) 0.0032(10) -0.0034(9)
C1 0.0127(16) 0.0054(14) 0.0151(16) 0.0011(12) 0.0054(12) 0.0019(11)
C2 0.0077(15) 0.0088(14) 0.0175(17) -0.0007(13) 0.0035(12) -0.0001(11)
C3 0.0081(15) 0.0062(14) 0.0178(17) -0.0009(12) 0.0008(12) -0.0004(11)
C4 0.0093(15) 0.0073(14) 0.0168(17) -0.0002(12) 0.0047(12) 0.0012(12)
C5 0.0098(15) 0.0055(14) 0.0169(17) 0.0003(12) 0.0030(12) 0.0003(12)
C6 0.0184(18) 0.0119(16) 0.0151(17) 0.0004(13) 0.0052(13) 0.0025(13)
C7 0.0122(16) 0.0073(14) 0.025(2) -0.0012(13) 0.0064(13) -0.0030(12)
C8 0.0133(16) 0.0122(16) 0.0163(17) -0.0023(13) 0.0025(13) 0.0006(12)
C9 0.0168(18) 0.0104(16) 0.0175(17) 0.0015(13) 0.0044(13) -0.0023(13)
C10 0.0127(16) 0.0096(16) 0.0164(17) -0.0016(12) 0.0029(12) -0.0020(12)
Cr1 0.0085(3) 0.0058(2) 0.0128(3) -0.00109(19) 0.00258(19) -0.00008(18)
P1 0.0145(5) 0.0208(5) 0.0171(5) -0.0052(4) 0.0010(3) 0.0045(4)
P2 0.0146(4) 0.0127(4) 0.0262(5) 0.0056(4) 0.0082(4) 0.0029(3)
P3 0.0104(4) 0.0126(4) 0.0255(5) -0.0081(4) 0.0016(3) 0.0002(3)
P4 0.0144(4) 0.0181(5) 0.0178(5) 0.0043(4) 0.0054(3) 0.0052(4)
P5 0.0111(4) 0.0087(4) 0.0328(6) -0.0019(4) 0.0052(4) -0.0014(3)
Cr2 0.0083(3) 0.0058(2) 0.0133(3) -0.00051(19) 0.00234(18) -0.00027(18)
C11 0.0086(15) 0.0091(15) 0.0161(17) 0.0008(12) 0.0034(12) 0.0009(11)
C12 0.0123(16) 0.0050(14) 0.0201(19) -0.0022(12) 0.0052(13) 0.0018(12)
C13 0.0099(15) 0.0084(14) 0.0180(17) -0.0005(12) 0.0045(12) 0.0004(11)
C14 0.0092(15) 0.0106(16) 0.0163(17) -0.0027(12) 0.0038(12) 0.0009(12)
C15 0.0104(15) 0.0087(14) 0.0141(16) 0.0013(12) 0.0023(12) 0.0020(11)
C16 0.0129(16) 0.0126(16) 0.0167(17) 0.0001(13) 0.0011(12) 0.0032(12)
C17 0.0168(18) 0.0070(15) 0.027(2) -0.0005(14) 0.0071(14) -0.0035(13)
C18 0.0150(18) 0.0130(17) 0.0215(19) -0.0047(13) 0.0028(14) -0.0029(13)
C19 0.0159(17) 0.0128(16) 0.0170(17) 0.0054(13) 0.0062(13) 0.0059(13)
C20 0.0105(16) 0.0082(15) 0.0229(19) 0.0005(13) 0.0024(13) -0.0016(12)
C21 0.0129(17) 0.0092(15) 0.0196(19) 0.0032(13) 0.0047(14) -0.0010(12)
C22 0.0133(17) 0.0091(16) 0.0191(19) 0.0030(12) 0.0041(14) 0.0020(12)
C23 0.0118(16) 0.0087(15) 0.0205(18) 0.0011(13) 0.0035(13) 0.0027(12)
C24 0.0165(17) 0.0097(14) 0.0134(16) 0.0020(13) 0.0057(13) 0.0038(13)
C25 0.0146(17) 0.0085(15) 0.0152(17) 0.0006(12) 0.0035(13) 0.0021(12)
C26 0.0140(17) 0.0110(16) 0.0217(19) 0.0039(13) 0.0041(13) -0.0029(13)
C27 0.0137(17) 0.0101(16) 0.0202(18) 0.0016(13) 0.0034(13) 0.0038(12)
C28 0.0102(16) 0.0168(18) 0.026(2) -0.0013(15) 0.0077(14) -0.0014(13)
C29 0.023(2) 0.0089(16) 0.0213(19) 0.0040(13) 0.0077(14) 0.0011(13)
C30 0.0136(17) 0.0169(18) 0.0164(17) 0.0048(14) 0.0022(13) 0.0041(13)
Cr3 0.0093(3) 0.0073(2) 0.0165(3) 0.0032(2) 0.0036(2) 0.00099(19)
P6 0.0147(4) 0.0101(4) 0.0175(5) -0.0022(3) 0.0054(3) -0.0031(3)
P7 0.0168(4) 0.0084(4) 0.0149(4) 0.0005(3) 0.0026(3) 0.0021(3)
P8 0.0115(4) 0.0125(4) 0.0187(5) -0.0017(3) 0.0041(3) -0.0014(3)
P9 0.0181(5) 0.0075(4) 0.0153(4) 0.0008(3) 0.0046(3) -0.0008(3)
P10 0.0124(4) 0.0107(4) 0.0163(4) -0.0016(3) 0.0019(3) 0.0032(3)
Cr4 0.0091(3) 0.0066(2) 0.0148(3) 0.00164(19) 0.00235(19) -0.00013(18)
C31 0.0139(17) 0.0100(16) 0.0155(17) 0.0016(12) 0.0047(13) -0.0020(12)
C32 0.0159(17) 0.0096(14) 0.0132(16) 0.0003(12) 0.0035(12) -0.0002(12)
C33 0.0099(15) 0.0075(15) 0.0184(17) 0.0006(13) 0.0009(12) -0.0008(12)
C34 0.0124(17) 0.0085(16) 0.0160(18) -0.0001(12) 0.0014(13) -0.0016(11)
C35 0.0113(16) 0.0088(14) 0.0135(17) 0.0023(12) 0.0006(12) -0.0003(12)
C36 0.0143(17) 0.0116(16) 0.0202(18) -0.0006(13) 0.0041(13) -0.0034(13)
C37 0.0177(18) 0.0073(15) 0.0175(17) 0.0031(12) 0.0030(13) -0.0011(12)
C38 0.0098(16) 0.0127(16) 0.0220(18) 0.0018(13) 0.0016(13) 0.0001(12)
C39 0.0168(18) 0.0085(15) 0.0203(18) 0.0035(13) 0.0049(13) -0.0037(13)
C40 0.0140(17) 0.0132(16) 0.0183(17) 0.0000(13) 0.0002(13) 0.0033(13)

loop_
_atom_type_symbol
_atom_type_description
_atom_type_scat_dispersion_real
_atom_type_scat_dispersion_imag
_atom_type_scat_source
C C 0.0033 0.0016 'International Tables Vol C Tables 4.2.6.8 and 6.1.1.4'
H H 0.0000 0.0000 'International Tables Vol C Tables 4.2.6.8 and 6.1.1.4'
F F 0.0171 0.0103 'International Tables Vol C Tables 4.2.6.8 and 6.1.1.4'
P P 0.1023 0.0942 'International Tables Vol C Tables 4.2.6.8 and 6.1.1.4'
Cr Cr 0.3209 0.6236 'International Tables Vol C Tables 4.2.6.8 and 6.1.1.4'
Sb Sb -0.5866 1.5461 'International Tables Vol C Tables 4.2.6.8 and 6.1.1.4'

loop_
_geom_angle_atom_site_label_1
_geom_angle_atom_site_label_2
_geom_angle_atom_site_label_3
_geom_angle
_geom_angle_site_symmetry_1
_geom_angle_site_symmetry_3
_geom_angle_publ_flag
F4 Sb1 F6 90.76(10) . . ?
F4 Sb1 F5 90.19(11) . . ?
F6 Sb1 F5 89.17(11) . . ?
F4 Sb1 F2 178.48(12) . . ?
F6 Sb1 F2 89.86(11) . . ?
F5 Sb1 F2 91.21(12) . . ?
F4 Sb1 F1 90.09(11) . . ?
F6 Sb1 F1 178.83(11) . . ?
F5 Sb1 F1 90.02(11) . . ?
F2 Sb1 F1 89.32(11) . . ?
F4 Sb1 F3 89.16(11) . . ?
F6 Sb1 F3 90.58(11) . . ?
F5 Sb1 F3 179.30(11) . . ?
F2 Sb1 F3 89.44(11) . . ?
F1 Sb1 F3 90.25(12) . . ?
F7 Sb2 F11 90.11(12) . . ?
F7 Sb2 F9 89.62(12) . . ?
F11 Sb2 F9 179.72(13) . . ?
F7 Sb2 F12 179.41(13) . . ?
F11 Sb2 F12 89.77(11) . . ?
F9 Sb2 F12 90.50(11) . . ?
F7 Sb2 F8 91.10(12) . . ?
F11 Sb2 F8 90.09(11) . . ?
F9 Sb2 F8 89.84(11) . . ?
F12 Sb2 F8 89.48(12) . . ?
F7 Sb2 F10 90.72(13) . . ?
F11 Sb2 F10 89.87(11) . . ?
F9 Sb2 F10 90.21(11) . . ?
F12 Sb2 F10 88.70(11) . . ?
F8 Sb2 F10 178.18(12) . . ?
C2 C1 C5 107.8(3) . . ?
C2 C1 C6 126.7(3) . . ?
C5 C1 C6 125.5(3) . . ?
C2 C1 Cr1 70.6(2) . . ?
C5 C1 Cr1 71.4(2) . . ?
C6 C1 Cr1 125.7(3) . . ?
C3 C2 C1 107.7(3) . . ?
C3 C2 C7 127.2(3) . . ?
C1 C2 C7 125.0(3) . . ?
C3 C2 Cr1 71.1(2) . . ?
C1 C2 Cr1 71.5(2) . . ?
C7 C2 Cr1 126.0(2) . . ?
C2 C3 C4 108.8(3) . . ?
C2 C3 C8 126.7(3) . . ?
C4 C3 C8 124.5(3) . . ?
C2 C3 Cr1 71.2(2) . . ?
C4 C3 Cr1 71.7(2) . . ?
C8 C3 Cr1 124.8(3) . . ?
C5 C4 C3 107.4(3) . . ?
C5 C4 C9 126.2(3) . . ?
C3 C4 C9 126.4(3) . . ?
C5 C4 Cr1 71.4(2) . . ?
C3 C4 Cr1 70.36(19) . . ?
C9 C4 Cr1 126.0(2) . . ?
C4 C5 C1 108.4(3) . . ?
C4 C5 C10 126.8(3) . . ?
C1 C5 C10 124.5(3) . . ?
C4 C5 Cr1 71.3(2) . . ?
C1 C5 Cr1 70.9(2) . . ?
C10 C5 Cr1 128.0(3) . . ?
C1 C6 H6A 109.5 . . ?
C1 C6 H6B 109.5 . . ?
H6A C6 H6B 109.5 . . ?
C1 C6 H6C 109.5 . . ?
H6A C6 H6C 109.5 . . ?
H6B C6 H6C 109.5 . . ?
C2 C7 H7A 109.5 . . ?
C2 C7 H7B 109.5 . . ?
H7A C7 H7B 109.5 . . ?
C2 C7 H7C 109.5 . . ?
H7A C7 H7C 109.5 . . ?
H7B C7 H7C 109.5 . . ?
C3 C8 H8A 109.5 . . ?
C3 C8 H8B 109.5 . . ?
H8A C8 H8B 109.5 . . ?
C3 C8 H8C 109.5 . . ?
H8A C8 H8C 109.5 . . ?
H8B C8 H8C 109.5 . . ?
C4 C9 H9A 109.5 . . ?
C4 C9 H9B 109.5 . . ?
H9A C9 H9B 109.5 . . ?
C4 C9 H9C 109.5 . . ?
H9A C9 H9C 109.5 . . ?
H9B C9 H9C 109.5 . . ?
C5 C10 H10A 109.5 . . ?
C5 C10 H10B 109.5 . . ?
H10A C10 H10B 109.5 . . ?
C5 C10 H10C 109.5 . . ?
H10A C10 H10C 109.5 . . ?
H10B C10 H10C 109.5 . . ?
C3 Cr1 C2 37.66(14) . . ?
C3 Cr1 C1 62.96(14) . . ?
C2 Cr1 C1 37.91(13) . . ?
C3 Cr1 C4 37.90(12) . . ?
C2 Cr1 C4 63.36(13) . . ?
C1 Cr1 C4 63.05(13) . . ?
C3 Cr1 C5 62.79(13) . . ?
C2 Cr1 C5 63.21(13) . . ?
C1 Cr1 C5 37.75(13) . . ?
C4 Cr1 C5 37.38(13) . . ?
C3 Cr1 P5 136.35(10) . . ?
C2 Cr1 P5 159.89(10) . . ?
C1 Cr1 P5 124.22(10) . . ?
C4 Cr1 P5 102.26(10) . . ?
C5 Cr1 P5 96.75(10) . . ?
C3 Cr1 P3 95.90(10) . . ?
C2 Cr1 P3 101.68(10) . . ?
C1 Cr1 P3 136.05(10) . . ?
C4 Cr1 P3 123.54(10) . . ?
C5 Cr1 P3 158.60(10) . . ?
P5 Cr1 P3 98.08(4) . . ?
C3 Cr1 P1 159.70(11) . . ?
C2 Cr1 P1 124.10(11) . . ?
C1 Cr1 P1 96.88(10) . . ?
C4 Cr1 P1 136.84(10) . . ?
C5 Cr1 P1 103.25(10) . . ?
P5 Cr1 P1 55.87(4) . . ?
P3 Cr1 P1 97.83(4) . . ?
C3 Cr1 P4 101.78(11) . . ?
C2 Cr1 P4 135.65(11) . . ?
C1 Cr1 P4 158.78(10) . . ?
C4 Cr1 P4 95.79(10) . . ?
C5 Cr1 P4 123.40(10) . . ?
P5 Cr1 P4 55.67(4) . . ?
P3 Cr1 P4 55.80(4) . . ?
P1 Cr1 P4 98.29(4) . . ?
C3 Cr1 P2 123.43(10) . . ?
C2 Cr1 P2 96.00(10) . . ?
C1 Cr1 P2 102.51(10) . . ?
C4 Cr1 P2 159.24(10) . . ?
C5 Cr1 P2 136.83(10) . . ?
P5 Cr1 P2 98.27(4) . . ?
P3 Cr1 P2 55.45(4) . . ?
P1 Cr1 P2 55.58(4) . . ?
P4 Cr1 P2 98.28(4) . . ?
C3 Cr1 Cr2 146.09(10) . . ?
C2 Cr1 Cr2 146.25(10) . . ?
C1 Cr1 Cr2 147.19(10) . . ?
C4 Cr1 Cr2 146.35(9) . . ?
C5 Cr1 Cr2 147.30(10) . . ?
P5 Cr1 Cr2 52.59(3) . . ?
P3 Cr1 Cr2 52.47(3) . . ?
P1 Cr1 Cr2 52.56(3) . . ?
P4 Cr1 Cr2 52.70(3) . . ?
P2 Cr1 Cr2 52.69(3) . . ?
P2 P1 P5 107.95(6) . . ?
P2 P1 Cr2 62.34(4) . . ?
P5 P1 Cr2 62.06(4) . . ?
P2 P1 Cr1 62.28(4) . . ?
P5 P1 Cr1 61.91(4) . . ?
Cr2 P1 Cr1 74.80(4) . . ?
P3 P2 P1 107.89(6) . . ?
P3 P2 Cr1 62.14(4) . . ?
P1 P2 Cr1 62.14(4) . . ?
P3 P2 Cr2 62.02(4) . . ?
P1 P2 Cr2 62.06(4) . . ?
Cr1 P2 Cr2 74.63(4) . . ?
P2 P3 P4 108.43(6) . . ?
P2 P3 Cr2 62.49(4) . . ?
P4 P3 Cr2 62.32(4) . . ?
P2 P3 Cr1 62.41(4) . . ?
P4 P3 Cr1 62.17(4) . . ?
Cr2 P3 Cr1 74.93(4) . . ?
P5 P4 P3 107.58(6) . . ?
P5 P4 Cr1 62.00(4) . . ?
P3 P4 Cr1 62.03(4) . . ?
P5 P4 Cr2 62.06(4) . . ?
P3 P4 Cr2 61.87(4) . . ?
Cr1 P4 Cr2 74.69(4) . . ?
P4 P5 P1 108.15(6) . . ?
P4 P5 Cr1 62.33(4) . . ?
P1 P5 Cr1 62.22(4) . . ?
P4 P5 Cr2 62.35(4) . . ?
P1 P5 Cr2 62.09(4) . . ?
Cr1 P5 Cr2 74.94(4) . . ?
C12 Cr2 C11 37.65(13) . . ?
C12 Cr2 C14 62.93(14) . . ?
C11 Cr2 C14 62.68(14) . . ?
C12 Cr2 C15 63.18(13) . . ?
C11 Cr2 C15 37.68(13) . . ?
C14 Cr2 C15 37.56(13) . . ?
C12 Cr2 C13 37.79(14) . . ?
C11 Cr2 C13 62.78(14) . . ?
C14 Cr2 C13 37.40(13) . . ?
C15 Cr2 C13 62.87(13) . . ?
C12 Cr2 P3 105.01(10) . . ?
C11 Cr2 P3 140.33(10) . . ?
C14 Cr2 P3 120.80(10) . . ?
C15 Cr2 P3 157.65(10) . . ?
C13 Cr2 P3 95.91(10) . . ?
C12 Cr2 P5 156.88(11) . . ?
C11 Cr2 P5 120.19(10) . . ?
C14 Cr2 P5 103.94(10) . . ?
C15 Cr2 P5 94.59(9) . . ?
C13 Cr2 P5 138.99(10) . . ?
P3 Cr2 P5 98.08(4) . . ?
C12 Cr2 P1 120.68(11) . . ?
C11 Cr2 P1 95.51(10) . . ?
C14 Cr2 P1 139.54(10) . . ?
C15 Cr2 P1 104.34(10) . . ?
C13 Cr2 P1 157.44(11) . . ?
P3 Cr2 P1 98.01(4) . . ?
P5 Cr2 P1 55.85(4) . . ?
C12 Cr2 P4 139.70(11) . . ?
C11 Cr2 P4 156.54(10) . . ?
C14 Cr2 P4 94.89(10) . . ?
C15 Cr2 P4 119.77(10) . . ?
C13 Cr2 P4 104.23(10) . . ?
P3 Cr2 P4 55.81(4) . . ?
P5 Cr2 P4 55.59(4) . . ?
P1 Cr2 P4 98.28(4) . . ?
C12 Cr2 P2 95.97(11) . . ?
C11 Cr2 P2 105.27(10) . . ?
C14 Cr2 P2 157.90(10) . . ?
C15 Cr2 P2 140.35(10) . . ?
C13 Cr2 P2 121.34(10) . . ?
P3 Cr2 P2 55.49(4) . . ?
P5 Cr2 P2 98.15(4) . . ?
P1 Cr2 P2 55.60(4) . . ?
P4 Cr2 P2 98.18(4) . . ?
C12 Cr2 Cr1 147.44(11) . . ?
C11 Cr2 Cr1 147.12(10) . . ?
C14 Cr2 Cr1 146.14(10) . . ?
C15 Cr2 Cr1 145.92(9) . . ?
C13 Cr2 Cr1 147.04(10) . . ?
P3 Cr2 Cr1 52.59(3) . . ?
P5 Cr2 Cr1 52.47(3) . . ?
P1 Cr2 Cr1 52.64(3) . . ?
P4 Cr2 Cr1 52.61(3) . . ?
P2 Cr2 Cr1 52.67(3) . . ?
C12 C11 C15 108.5(3) . . ?
C12 C11 C16 124.4(3) . . ?
C15 C11 C16 126.9(3) . . ?
C12 C11 Cr2 71.1(2) . . ?
C15 C11 Cr2 71.3(2) . . ?
C16 C11 Cr2 126.5(3) . . ?
C11 C12 C13 107.5(3) . . ?
C11 C12 C17 126.7(4) . . ?
C13 C12 C17 125.6(3) . . ?
C11 C12 Cr2 71.2(2) . . ?
C13 C12 Cr2 71.3(2) . . ?
C17 C12 Cr2 126.4(3) . . ?
C14 C13 C12 108.0(3) . . ?
C14 C13 C18 126.1(3) . . ?
C12 C13 C18 125.7(3) . . ?
C14 C13 Cr2 71.1(2) . . ?
C12 C13 Cr2 70.9(2) . . ?
C18 C13 Cr2 126.9(3) . . ?
C13 C14 C15 108.7(3) . . ?
C13 C14 C19 126.3(3) . . ?
C15 C14 C19 125.0(3) . . ?
C13 C14 Cr2 71.5(2) . . ?
C15 C14 Cr2 71.4(2) . . ?
C19 C14 Cr2 125.5(3) . . ?
C14 C15 C11 107.3(3) . . ?
C14 C15 C20 125.9(3) . . ?
C11 C15 C20 126.7(3) . . ?
C14 C15 Cr2 71.1(2) . . ?
C11 C15 Cr2 71.0(2) . . ?
C20 C15 Cr2 125.5(2) . . ?
C11 C16 H16A 109.5 . . ?
C11 C16 H16B 109.5 . . ?
H16A C16 H16B 109.5 . . ?
C11 C16 H16C 109.5 . . ?
H16A C16 H16C 109.5 . . ?
H16B C16 H16C 109.5 . . ?
C12 C17 H17A 109.5 . . ?
C12 C17 H17B 109.5 . . ?
H17A C17 H17B 109.5 . . ?
C12 C17 H17C 109.5 . . ?
H17A C17 H17C 109.5 . . ?
H17B C17 H17C 109.5 . . ?
C13 C18 H18A 109.5 . . ?
C13 C18 H18B 109.5 . . ?
H18A C18 H18B 109.5 . . ?
C13 C18 H18C 109.5 . . ?
H18A C18 H18C 109.5 . . ?
H18B C18 H18C 109.5 . . ?
C14 C19 H19A 109.5 . . ?
C14 C19 H19B 109.5 . . ?
H19A C19 H19B 109.5 . . ?
C14 C19 H19C 109.5 . . ?
H19A C19 H19C 109.5 . . ?
H19B C19 H19C 109.5 . . ?
C15 C20 H20A 109.5 . . ?
C15 C20 H20B 109.5 . . ?
H20A C20 H20B 109.5 . . ?
C15 C20 H20C 109.5 . . ?
H20A C20 H20C 109.5 . . ?
H20B C20 H20C 109.5 . . ?
C25 C21 C22 107.7(3) . . ?
C25 C21 C26 125.3(4) . . ?
C22 C21 C26 126.8(3) . . ?
C25 C21 Cr3 70.8(2) . . ?
C22 C21 Cr3 70.8(2) . . ?
C26 C21 Cr3 127.3(3) . . ?
C23 C22 C21 108.4(3) . . ?
C23 C22 C27 124.9(4) . . ?
C21 C22 C27 126.6(3) . . ?
C23 C22 Cr3 70.9(2) . . ?
C21 C22 Cr3 71.4(2) . . ?
C27 C22 Cr3 127.0(3) . . ?
C22 C23 C24 108.1(3) . . ?
C22 C23 C28 125.5(3) . . ?
C24 C23 C28 126.3(3) . . ?
C22 C23 Cr3 71.5(2) . . ?
C24 C23 Cr3 70.8(2) . . ?
C28 C23 Cr3 126.6(3) . . ?
C23 C24 C25 107.6(3) . . ?
C23 C24 C29 125.4(4) . . ?
C25 C24 C29 126.7(3) . . ?
C23 C24 Cr3 71.2(2) . . ?
C25 C24 Cr3 71.3(2) . . ?
C29 C24 Cr3 127.0(3) . . ?
C21 C25 C24 108.2(3) . . ?
C21 C25 C30 125.7(4) . . ?
C24 C25 C30 126.0(3) . . ?
C21 C25 Cr3 71.6(2) . . ?
C24 C25 Cr3 70.5(2) . . ?
C30 C25 Cr3 126.6(3) . . ?
C21 C26 H26A 109.5 . . ?
C21 C26 H26B 109.5 . . ?
H26A C26 H26B 109.5 . . ?
C21 C26 H26C 109.5 . . ?
H26A C26 H26C 109.5 . . ?
H26B C26 H26C 109.5 . . ?
C22 C27 H27A 109.5 . . ?
C22 C27 H27B 109.5 . . ?
H27A C27 H27B 109.5 . . ?
C22 C27 H27C 109.5 . . ?
H27A C27 H27C 109.5 . . ?
H27B C27 H27C 109.5 . . ?
C23 C28 H28A 109.5 . . ?
C23 C28 H28B 109.5 . . ?
H28A C28 H28B 109.5 . . ?
C23 C28 H28C 109.5 . . ?
H28A C28 H28C 109.5 . . ?
H28B C28 H28C 109.5 . . ?
C24 C29 H29A 109.5 . . ?
C24 C29 H29B 109.5 . . ?
H29A C29 H29B 109.5 . . ?
C24 C29 H29C 109.5 . . ?
H29A C29 H29C 109.5 . . ?
H29B C29 H29C 109.5 . . ?
C25 C30 H30A 109.5 . . ?
C25 C30 H30B 109.5 . . ?
H30A C30 H30B 109.5 . . ?
C25 C30 H30C 109.5 . . ?
H30A C30 H30C 109.5 . . ?
H30B C30 H30C 109.5 . . ?
C24 Cr3 C23 37.98(13) . . ?
C24 Cr3 C25 38.14(14) . . ?
C23 Cr3 C25 63.38(14) . . ?
C24 Cr3 C22 63.30(14) . . ?
C23 Cr3 C22 37.69(14) . . ?
C25 Cr3 C22 63.05(15) . . ?
C24 Cr3 C21 63.44(14) . . ?
C23 Cr3 C21 63.25(14) . . ?
C25 Cr3 C21 37.62(14) . . ?
C22 Cr3 C21 37.77(14) . . ?
C24 Cr3 P6 148.58(11) . . ?
C23 Cr3 P6 155.12(10) . . ?
C25 Cr3 P6 111.64(11) . . ?
C22 Cr3 P6 117.49(11) . . ?
C21 Cr3 P6 97.41(11) . . ?
C24 Cr3 P10 110.49(10) . . ?
C23 Cr3 P10 147.53(10) . . ?
C25 Cr3 P10 96.11(10) . . ?
C22 Cr3 P10 154.20(11) . . ?
C21 Cr3 P10 116.43(11) . . ?
P6 Cr3 P10 53.63(4) . . ?
C24 Cr3 P8 115.52(11) . . ?
C23 Cr3 P8 95.84(11) . . ?
C25 Cr3 P8 153.64(11) . . ?
C22 Cr3 P8 111.13(11) . . ?
C21 Cr3 P8 148.10(11) . . ?
P6 Cr3 P8 94.00(4) . . ?
P10 Cr3 P8 94.26(4) . . ?
C24 Cr3 P9 95.50(10) . . ?
C23 Cr3 P9 110.49(10) . . ?
C25 Cr3 P9 116.15(10) . . ?
C22 Cr3 P9 147.34(11) . . ?
C21 Cr3 P9 153.76(11) . . ?
P6 Cr3 P9 93.71(4) . . ?
P10 Cr3 P9 53.93(4) . . ?
P8 Cr3 P9 53.53(4) . . ?
C24 Cr3 P7 155.12(11) . . ?
C23 Cr3 P7 117.29(10) . . ?
C25 Cr3 P7 149.43(10) . . ?
C22 Cr3 P7 98.16(11) . . ?
C21 Cr3 P7 112.89(11) . . ?
P6 Cr3 P7 53.47(4) . . ?
P10 Cr3 P7 93.33(4) . . ?
P8 Cr3 P7 53.27(4) . . ?
P9 Cr3 P7 92.81(4) . . ?
P10 P6 P7 108.10(5) . . ?
P10 P6 Cr3 63.20(4) . . ?
P7 P6 Cr3 63.88(4) . . ?
P10 P6 Cr4 62.97(4) . . ?
P7 P6 Cr4 62.98(4) . . ?
Cr3 P6 Cr4 79.92(4) . . ?
P8 P7 P6 108.26(5) . . ?
P8 P7 Cr4 63.90(4) . . ?
P6 P7 Cr4 63.60(4) . . ?
P8 P7 Cr3 62.91(4) . . ?
P6 P7 Cr3 62.65(4) . . ?
Cr4 P7 Cr3 79.66(3) . . ?
P7 P8 P9 107.79(5) . . ?
P7 P8 Cr3 63.82(4) . . ?
P9 P8 Cr3 63.37(4) . . ?
P7 P8 Cr4 62.90(4) . . ?
P9 P8 Cr4 62.28(4) . . ?
Cr3 P8 Cr4 79.62(4) . . ?
P8 P9 P10 108.08(5) . . ?
P8 P9 Cr4 64.19(4) . . ?
P10 P9 Cr4 63.31(4) . . ?
P8 P9 Cr3 63.10(4) . . ?
P10 P9 Cr3 62.75(4) . . ?
Cr4 P9 Cr3 80.32(4) . . ?
P6 P10 P9 107.72(5) . . ?
P6 P10 Cr3 63.17(4) . . ?
P9 P10 Cr3 63.32(4) . . ?
P6 P10 Cr4 63.73(4) . . ?
P9 P10 Cr4 62.54(4) . . ?
Cr3 P10 Cr4 80.23(4) . . ?
C31 Cr4 C32 38.35(14) . . ?
C31 Cr4 C35 37.81(13) . . ?
C32 Cr4 C35 63.65(14) . . ?
C31 Cr4 C33 63.48(14) . . ?
C32 Cr4 C33 37.96(14) . . ?
C35 Cr4 C33 63.18(13) . . ?
C31 Cr4 C34 63.23(14) . . ?
C32 Cr4 C34 63.21(14) . . ?
C35 Cr4 C34 37.89(14) . . ?
C33 Cr4 C34 37.37(13) . . ?
C31 Cr4 P9 140.14(11) . . ?
C32 Cr4 P9 160.48(10) . . ?
C35 Cr4 P9 105.72(10) . . ?
C33 Cr4 P9 123.27(10) . . ?
C34 Cr4 P9 98.11(11) . . ?
C31 Cr4 P10 104.83(11) . . ?
C32 Cr4 P10 139.85(11) . . ?
C35 Cr4 P10 97.15(10) . . ?
C33 Cr4 P10 159.63(10) . . ?
C34 Cr4 P10 123.25(10) . . ?
P9 Cr4 P10 54.15(4) . . ?
C31 Cr4 P7 123.30(10) . . ?
C32 Cr4 P7 97.82(10) . . ?
C35 Cr4 P7 160.43(10) . . ?
C33 Cr4 P7 106.72(10) . . ?
C34 Cr4 P7 141.02(11) . . ?
P9 Cr4 P7 93.83(4) . . ?
P10 Cr4 P7 93.64(4) . . ?
C31 Cr4 P6 97.44(10) . . ?
C32 Cr4 P6 105.78(10) . . ?
C35 Cr4 P6 122.84(10) . . ?
C33 Cr4 P6 140.83(10) . . ?
C34 Cr4 P6 159.85(11) . . ?
P9 Cr4 P6 93.74(4) . . ?
P10 Cr4 P6 53.30(4) . . ?
P7 Cr4 P6 53.42(4) . . ?
C31 Cr4 P8 161.60(11) . . ?
C32 Cr4 P8 123.88(11) . . ?
C35 Cr4 P8 141.60(10) . . ?
C33 Cr4 P8 99.16(10) . . ?
C34 Cr4 P8 107.29(11) . . ?
P9 Cr4 P8 53.53(4) . . ?
P10 Cr4 P8 93.54(4) . . ?
P7 Cr4 P8 53.20(4) . . ?
P6 Cr4 P8 92.86(4) . . ?
C35 C31 C32 108.3(3) . . ?
C35 C31 C36 126.0(3) . . ?
C32 C31 C36 125.7(3) . . ?
C35 C31 Cr4 71.8(2) . . ?
C32 C31 Cr4 71.1(2) . . ?
C36 C31 Cr4 124.8(3) . . ?
C33 C32 C31 107.3(3) . . ?
C33 C32 C37 126.9(3) . . ?
C31 C32 C37 125.8(3) . . ?
C33 C32 Cr4 71.5(2) . . ?
C31 C32 Cr4 70.5(2) . . ?
C37 C32 Cr4 125.3(3) . . ?
C34 C33 C32 108.4(3) . . ?
C34 C33 C38 124.5(3) . . ?
C32 C33 C38 127.1(3) . . ?
C34 C33 Cr4 71.5(2) . . ?
C32 C33 Cr4 70.5(2) . . ?
C38 C33 Cr4 125.6(3) . . ?
C33 C34 C35 108.4(3) . . ?
C33 C34 C39 125.9(4) . . ?
C35 C34 C39 125.7(3) . . ?
C33 C34 Cr4 71.1(2) . . ?
C35 C34 Cr4 70.7(2) . . ?
C39 C34 Cr4 126.9(3) . . ?
C31 C35 C34 107.7(3) . . ?
C31 C35 C40 126.2(3) . . ?
C34 C35 C40 126.0(3) . . ?
C31 C35 Cr4 70.4(2) . . ?
C34 C35 Cr4 71.4(2) . . ?
C40 C35 Cr4 126.0(3) . . ?
C31 C36 H36A 109.5 . . ?
C31 C36 H36B 109.5 . . ?
H36A C36 H36B 109.5 . . ?
C31 C36 H36C 109.5 . . ?
H36A C36 H36C 109.5 . . ?
H36B C36 H36C 109.5 . . ?
C32 C37 H37A 109.5 . . ?
C32 C37 H37B 109.5 . . ?
H37A C37 H37B 109.5 . . ?
C32 C37 H37C 109.5 . . ?
H37A C37 H37C 109.5 . . ?
H37B C37 H37C 109.5 . . ?
C33 C38 H38A 109.5 . . ?
C33 C38 H38B 109.5 . . ?
H38A C38 H38B 109.5 . . ?
C33 C38 H38C 109.5 . . ?
H38A C38 H38C 109.5 . . ?
H38B C38 H38C 109.5 . . ?
C34 C39 H39A 109.5 . . ?
C34 C39 H39B 109.5 . . ?
H39A C39 H39B 109.5 . . ?
C34 C39 H39C 109.5 . . ?
H39A C39 H39C 109.5 . . ?
H39B C39 H39C 109.5 . . ?
C35 C40 H40A 109.5 . . ?
C35 C40 H40B 109.5 . . ?
H40A C40 H40B 109.5 . . ?
C35 C40 H40C 109.5 . . ?
H40A C40 H40C 109.5 . . ?
H40B C40 H40C 109.5 . . ?

loop_
_geom_bond_atom_site_label_1
_geom_bond_atom_site_label_2
_geom_bond_distance
_geom_bond_site_symmetry_2
_geom_bond_publ_flag
Sb1 F4 1.874(2) . ?
Sb1 F6 1.874(2) . ?
Sb1 F5 1.879(3) . ?
Sb1 F2 1.880(2) . ?
Sb1 F1 1.883(2) . ?
Sb1 F3 1.886(2) . ?
Sb2 F7 1.867(3) . ?
Sb2 F11 1.871(2) . ?
Sb2 F9 1.874(2) . ?
Sb2 F12 1.879(2) . ?
Sb2 F8 1.880(2) . ?
Sb2 F10 1.887(2) . ?
C1 C2 1.437(5) . ?
C1 C5 1.437(5) . ?
C1 C6 1.483(5) . ?
C1 Cr1 2.217(4) . ?
C2 C3 1.423(5) . ?
C2 C7 1.494(5) . ?
C2 Cr1 2.206(4) . ?
C3 C4 1.438(5) . ?
C3 C8 1.497(5) . ?
C3 Cr1 2.204(3) . ?
C4 C5 1.425(5) . ?
C4 C9 1.492(5) . ?
C4 Cr1 2.223(4) . ?
C5 C10 1.502(5) . ?
C5 Cr1 2.224(4) . ?
C6 H6A 0.9800 . ?
C6 H6B 0.9800 . ?
C6 H6C 0.9800 . ?
C7 H7A 0.9800 . ?
C7 H7B 0.9800 . ?
C7 H7C 0.9800 . ?
C8 H8A 0.9800 . ?
C8 H8B 0.9800 . ?
C8 H8C 0.9800 . ?
C9 H9A 0.9800 . ?
C9 H9B 0.9800 . ?
C9 H9C 0.9800 . ?
C10 H10A 0.9800 . ?
C10 H10B 0.9800 . ?
C10 H10C 0.9800 . ?
Cr1 P5 2.3746(12) . ?
Cr1 P3 2.3786(12) . ?
Cr1 P1 2.3816(12) . ?
Cr1 P4 2.3817(12) . ?
Cr1 P2 2.3845(12) . ?
Cr1 Cr2 2.8915(8) . ?
P1 P2 2.2221(16) . ?
P1 P5 2.2281(16) . ?
P1 Cr2 2.3791(12) . ?
P2 P3 2.2160(16) . ?
P2 Cr2 2.3851(12) . ?
P3 P4 2.2276(15) . ?
P3 Cr2 2.3748(12) . ?
P4 P5 2.2210(16) . ?
P4 Cr2 2.3848(12) . ?
P5 Cr2 2.3783(12) . ?
Cr2 C12 2.217(4) . ?
Cr2 C11 2.218(4) . ?
Cr2 C14 2.218(4) . ?
Cr2 C15 2.222(4) . ?
Cr2 C13 2.223(4) . ?
C11 C12 1.431(5) . ?
C11 C15 1.434(5) . ?
C11 C16 1.488(5) . ?
C12 C13 1.438(5) . ?
C12 C17 1.494(5) . ?
C13 C14 1.424(5) . ?
C13 C18 1.493(5) . ?
C14 C15 1.430(5) . ?
C14 C19 1.501(5) . ?
C15 C20 1.494(5) . ?
C16 H16A 0.9800 . ?
C16 H16B 0.9800 . ?
C16 H16C 0.9800 . ?
C17 H17A 0.9800 . ?
C17 H17B 0.9800 . ?
C17 H17C 0.9800 . ?
C18 H18A 0.9800 . ?
C18 H18B 0.9800 . ?
C18 H18C 0.9800 . ?
C19 H19A 0.9800 . ?
C19 H19B 0.9800 . ?
C19 H19C 0.9800 . ?
C20 H20A 0.9800 . ?
C20 H20B 0.9800 . ?
C20 H20C 0.9800 . ?
C21 C25 1.426(5) . ?
C21 C22 1.433(6) . ?
C21 C26 1.512(5) . ?
C21 Cr3 2.217(4) . ?
C22 C23 1.424(5) . ?
C22 C27 1.505(5) . ?
C22 Cr3 2.209(4) . ?
C23 C24 1.431(5) . ?
C23 C28 1.509(5) . ?
C23 Cr3 2.201(4) . ?
C24 C25 1.438(5) . ?
C24 C29 1.496(5) . ?
C24 Cr3 2.196(4) . ?
C25 C30 1.504(5) . ?
C25 Cr3 2.206(4) . ?
C26 H26A 0.9800 . ?
C26 H26B 0.9800 . ?
C26 H26C 0.9800 . ?
C27 H27A 0.9800 . ?
C27 H27B 0.9800 . ?
C27 H27C 0.9800 . ?
C28 H28A 0.9800 . ?
C28 H28B 0.9800 . ?
C28 H28C 0.9800 . ?
C29 H29A 0.9800 . ?
C29 H29B 0.9800 . ?
C29 H29C 0.9800 . ?
C30 H30A 0.9800 . ?
C30 H30B 0.9800 . ?
C30 H30C 0.9800 . ?
Cr3 P6 2.4276(12) . ?
Cr3 P10 2.4282(11) . ?
Cr3 P8 2.4347(12) . ?
Cr3 P9 2.4405(11) . ?
Cr3 P7 2.4542(12) . ?
P6 P10 2.1905(14) . ?
P6 P7 2.1963(14) . ?
P6 Cr4 2.4499(11) . ?
P7 P8 2.1918(14) . ?
P7 Cr4 2.4366(11) . ?
P8 P9 2.1956(14) . ?
P8 Cr4 2.4579(11) . ?
P9 P10 2.2077(14) . ?
P9 Cr4 2.4170(12) . ?
P10 Cr4 2.4335(12) . ?
Cr4 C31 2.188(4) . ?
Cr4 C32 2.196(4) . ?
Cr4 C35 2.206(4) . ?
Cr4 C33 2.208(4) . ?
Cr4 C34 2.214(4) . ?
C31 C35 1.424(5) . ?
C31 C32 1.440(5) . ?
C31 C36 1.507(5) . ?
C32 C33 1.433(5) . ?
C32 C37 1.499(5) . ?
C33 C34 1.417(5) . ?
C33 C38 1.504(5) . ?
C34 C35 1.435(5) . ?
C34 C39 1.500(5) . ?
C35 C40 1.495(5) . ?
C36 H36A 0.9800 . ?
C36 H36B 0.9800 . ?
C36 H36C 0.9800 . ?
C37 H37A 0.9800 . ?
C37 H37B 0.9800 . ?
C37 H37C 0.9800 . ?
C38 H38A 0.9800 . ?
C38 H38B 0.9800 . ?
C38 H38C 0.9800 . ?
C39 H39A 0.9800 . ?
C39 H39B 0.9800 . ?
C39 H39C 0.9800 . ?
C40 H40A 0.9800 . ?
C40 H40B 0.9800 . ?
C40 H40C 0.9800 . ?

loop_
_geom_torsion_atom_site_label_1
_geom_torsion_atom_site_label_2
_geom_torsion_atom_site_label_3
_geom_torsion_atom_site_label_4
_geom_torsion
_geom_torsion_site_symmetry_1
_geom_torsion_site_symmetry_2
_geom_torsion_site_symmetry_3
_geom_torsion_site_symmetry_4
_geom_torsion_publ_flag
C5 C1 C2 C3 -0.2(4) . . . . ?
C6 C1 C2 C3 177.0(3) . . . . ?
Cr1 C1 C2 C3 -62.3(2) . . . . ?
C5 C1 C2 C7 -176.4(3) . . . . ?
C6 C1 C2 C7 0.8(6) . . . . ?
Cr1 C1 C2 C7 121.5(4) . . . . ?
C5 C1 C2 Cr1 62.1(2) . . . . ?
C6 C1 C2 Cr1 -120.7(4) . . . . ?
C1 C2 C3 C4 0.2(4) . . . . ?
C7 C2 C3 C4 176.3(3) . . . . ?
Cr1 C2 C3 C4 -62.3(2) . . . . ?
C1 C2 C3 C8 -177.6(3) . . . . ?
C7 C2 C3 C8 -1.5(6) . . . . ?
Cr1 C2 C3 C8 119.8(4) . . . . ?
C1 C2 C3 Cr1 62.5(2) . . . . ?
C7 C2 C3 Cr1 -121.4(4) . . . . ?
C2 C3 C4 C5 -0.2(4) . . . . ?
C8 C3 C4 C5 177.8(3) . . . . ?
Cr1 C3 C4 C5 -62.1(2) . . . . ?
C2 C3 C4 C9 -177.2(3) . . . . ?
C8 C3 C4 C9 0.7(6) . . . . ?
Cr1 C3 C4 C9 120.8(4) . . . . ?
C2 C3 C4 Cr1 62.0(2) . . . . ?
C8 C3 C4 Cr1 -120.1(4) . . . . ?
C3 C4 C5 C1 0.0(4) . . . . ?
C9 C4 C5 C1 177.1(3) . . . . ?
Cr1 C4 C5 C1 -61.4(2) . . . . ?
C3 C4 C5 C10 -174.6(3) . . . . ?
C9 C4 C5 C10 2.4(6) . . . . ?
Cr1 C4 C5 C10 123.9(4) . . . . ?
C3 C4 C5 Cr1 61.5(2) . . . . ?
C9 C4 C5 Cr1 -121.5(4) . . . . ?
C2 C1 C5 C4 0.1(4) . . . . ?
C6 C1 C5 C4 -177.2(3) . . . . ?
Cr1 C1 C5 C4 61.7(2) . . . . ?
C2 C1 C5 C10 174.9(3) . . . . ?
C6 C1 C5 C10 -2.4(6) . . . . ?
Cr1 C1 C5 C10 -123.5(3) . . . . ?
C2 C1 C5 Cr1 -61.6(2) . . . . ?
C6 C1 C5 Cr1 121.1(4) . . . . ?
C4 C3 Cr1 C2 118.0(3) . . . . ?
C8 C3 Cr1 C2 -122.2(4) . . . . ?
C2 C3 Cr1 C1 -38.0(2) . . . . ?
C4 C3 Cr1 C1 80.1(2) . . . . ?
C8 C3 Cr1 C1 -160.2(3) . . . . ?
C2 C3 Cr1 C4 -118.0(3) . . . . ?
C8 C3 Cr1 C4 119.8(4) . . . . ?
C2 C3 Cr1 C5 -80.6(2) . . . . ?
C4 C3 Cr1 C5 37.4(2) . . . . ?
C8 C3 Cr1 C5 157.2(4) . . . . ?
C2 C3 Cr1 P5 -150.27(17) . . . . ?
C4 C3 Cr1 P5 -32.3(3) . . . . ?
C8 C3 Cr1 P5 87.5(3) . . . . ?
C2 C3 Cr1 P3 101.49(19) . . . . ?
C4 C3 Cr1 P3 -140.5(2) . . . . ?
C8 C3 Cr1 P3 -20.7(3) . . . . ?
C2 C3 Cr1 P1 -30.9(4) . . . . ?
C4 C3 Cr1 P1 87.1(3) . . . . ?
C8 C3 Cr1 P1 -153.1(2) . . . . ?
C2 C3 Cr1 P4 157.74(18) . . . . ?
C4 C3 Cr1 P4 -84.2(2) . . . . ?
C8 C3 Cr1 P4 35.5(3) . . . . ?
C2 C3 Cr1 P2 49.4(2) . . . . ?
C4 C3 Cr1 P2 167.46(17) . . . . ?
C8 C3 Cr1 P2 -72.8(3) . . . . ?
C2 C3 Cr1 Cr2 120.8(2) . . . . ?
C4 C3 Cr1 Cr2 -121.2(2) . . . . ?
C8 C3 Cr1 Cr2 -1.4(4) . . . . ?
C1 C2 Cr1 C3 -116.9(3) . . . . ?
C7 C2 Cr1 C3 122.8(4) . . . . ?
C3 C2 Cr1 C1 116.9(3) . . . . ?
C7 C2 Cr1 C1 -120.3(4) . . . . ?
C3 C2 Cr1 C4 37.3(2) . . . . ?
C1 C2 Cr1 C4 -79.6(2) . . . . ?
C7 C2 Cr1 C4 160.1(4) . . . . ?
C3 C2 Cr1 C5 79.4(2) . . . . ?
C1 C2 Cr1 C5 -37.5(2) . . . . ?
C7 C2 Cr1 C5 -157.8(4) . . . . ?
C3 C2 Cr1 P5 84.6(4) . . . . ?
C1 C2 Cr1 P5 -32.4(4) . . . . ?
C7 C2 Cr1 P5 -152.7(3) . . . . ?
C3 C2 Cr1 P3 -84.49(19) . . . . ?
C1 C2 Cr1 P3 158.59(18) . . . . ?
C7 C2 Cr1 P3 38.3(3) . . . . ?
C3 C2 Cr1 P1 167.58(17) . . . . ?
C1 C2 Cr1 P1 50.7(2) . . . . ?
C7 C2 Cr1 P1 -69.7(3) . . . . ?
C3 C2 Cr1 P4 -32.0(3) . . . . ?
C1 C2 Cr1 P4 -148.96(17) . . . . ?
C7 C2 Cr1 P4 90.7(3) . . . . ?
C3 C2 Cr1 P2 -140.39(19) . . . . ?
C1 C2 Cr1 P2 102.69(19) . . . . ?
C7 C2 Cr1 P2 -17.6(3) . . . . ?
C3 C2 Cr1 Cr2 -120.4(2) . . . . ?
C1 C2 Cr1 Cr2 122.7(2) . . . . ?
C7 C2 Cr1 Cr2 2.4(4) . . . . ?
C2 C1 Cr1 C3 37.7(2) . . . . ?
C5 C1 Cr1 C3 -79.7(2) . . . . ?
C6 C1 Cr1 C3 159.5(4) . . . . ?
C5 C1 Cr1 C2 -117.4(3) . . . . ?
C6 C1 Cr1 C2 121.8(4) . . . . ?
C2 C1 Cr1 C4 80.4(2) . . . . ?
C5 C1 Cr1 C4 -36.9(2) . . . . ?
C6 C1 Cr1 C4 -157.8(4) . . . . ?
C2 C1 Cr1 C5 117.4(3) . . . . ?
C6 C1 Cr1 C5 -120.8(4) . . . . ?
C2 C1 Cr1 P5 167.14(17) . . . . ?
C5 C1 Cr1 P5 49.8(2) . . . . ?
C6 C1 Cr1 P5 -71.1(3) . . . . ?
C2 C1 Cr1 P3 -31.0(3) . . . . ?
C5 C1 Cr1 P3 -148.38(18) . . . . ?
C6 C1 Cr1 P3 90.8(3) . . . . ?
C2 C1 Cr1 P1 -139.83(19) . . . . ?
C5 C1 Cr1 P1 102.8(2) . . . . ?
C6 C1 Cr1 P1 -18.0(3) . . . . ?
C2 C1 Cr1 P4 84.8(3) . . . . ?
C5 C1 Cr1 P4 -32.6(4) . . . . ?
C6 C1 Cr1 P4 -153.5(2) . . . . ?
C2 C1 Cr1 P2 -83.6(2) . . . . ?
C5 C1 Cr1 P2 158.98(19) . . . . ?
C6 C1 Cr1 P2 38.1(3) . . . . ?
C2 C1 Cr1 Cr2 -120.4(2) . . . . ?
C5 C1 Cr1 Cr2 122.2(2) . . . . ?
C6 C1 Cr1 Cr2 1.4(4) . . . . ?
C5 C4 Cr1 C3 117.1(3) . . . . ?
C9 C4 Cr1 C3 -121.2(4) . . . . ?
C5 C4 Cr1 C2 80.0(2) . . . . ?
C3 C4 Cr1 C2 -37.1(2) . . . . ?
C9 C4 Cr1 C2 -158.4(4) . . . . ?
C5 C4 Cr1 C1 37.3(2) . . . . ?
C3 C4 Cr1 C1 -79.8(2) . . . . ?
C9 C4 Cr1 C1 159.0(4) . . . . ?
C3 C4 Cr1 C5 -117.1(3) . . . . ?
C9 C4 Cr1 C5 121.7(4) . . . . ?
C5 C4 Cr1 P5 -85.1(2) . . . . ?
C3 C4 Cr1 P5 157.9(2) . . . . ?
C9 C4 Cr1 P5 36.6(3) . . . . ?
C5 C4 Cr1 P3 166.49(17) . . . . ?
C3 C4 Cr1 P3 49.4(2) . . . . ?
C9 C4 Cr1 P3 -71.8(3) . . . . ?
C5 C4 Cr1 P1 -32.5(3) . . . . ?
C3 C4 Cr1 P1 -149.57(19) . . . . ?
C9 C4 Cr1 P1 89.2(3) . . . . ?
C5 C4 Cr1 P4 -141.14(19) . . . . ?
C3 C4 Cr1 P4 101.8(2) . . . . ?
C9 C4 Cr1 P4 -19.5(3) . . . . ?
C5 C4 Cr1 P2 86.3(3) . . . . ?
C3 C4 Cr1 P2 -30.8(4) . . . . ?
C9 C4 Cr1 P2 -152.0(2) . . . . ?
C5 C4 Cr1 Cr2 -122.4(2) . . . . ?
C3 C4 Cr1 Cr2 120.5(2) . . . . ?
C9 C4 Cr1 Cr2 -0.7(4) . . . . ?
C4 C5 Cr1 C3 -37.9(2) . . . . ?
C1 C5 Cr1 C3 80.1(2) . . . . ?
C10 C5 Cr1 C3 -160.5(4) . . . . ?
C4 C5 Cr1 C2 -80.4(2) . . . . ?
C1 C5 Cr1 C2 37.7(2) . . . . ?
C10 C5 Cr1 C2 157.0(4) . . . . ?
C4 C5 Cr1 C1 -118.1(3) . . . . ?
C10 C5 Cr1 C1 119.4(4) . . . . ?
C1 C5 Cr1 C4 118.1(3) . . . . ?
C10 C5 Cr1 C4 -122.6(4) . . . . ?
C4 C5 Cr1 P5 101.38(19) . . . . ?
C1 C5 Cr1 P5 -140.5(2) . . . . ?
C10 C5 Cr1 P5 -21.2(3) . . . . ?
C4 C5 Cr1 P3 -32.2(4) . . . . ?
C1 C5 Cr1 P3 85.8(3) . . . . ?
C10 C5 Cr1 P3 -154.8(2) . . . . ?
C4 C5 Cr1 P1 157.83(18) . . . . ?
C1 C5 Cr1 P1 -84.1(2) . . . . ?
C10 C5 Cr1 P1 35.3(3) . . . . ?
C4 C5 Cr1 P4 48.4(2) . . . . ?
C1 C5 Cr1 P4 166.48(17) . . . . ?
C10 C5 Cr1 P4 -74.2(3) . . . . ?
C4 C5 Cr1 P2 -148.87(17) . . . . ?
C1 C5 Cr1 P2 -30.8(3) . . . . ?
C10 C5 Cr1 P2 88.6(3) . . . . ?
C4 C5 Cr1 Cr2 119.9(2) . . . . ?
C1 C5 Cr1 Cr2 -122.0(2) . . . . ?
C10 C5 Cr1 Cr2 -2.6(5) . . . . ?
C3 Cr1 P1 P2 94.1(3) . . . . ?
C2 Cr1 P1 P2 71.89(12) . . . . ?
C1 Cr1 P1 P2 100.48(10) . . . . ?
C4 Cr1 P1 P2 157.89(14) . . . . ?
C5 Cr1 P1 P2 138.32(11) . . . . ?
P5 Cr1 P1 P2 -132.46(6) . . . . ?
P3 Cr1 P1 P2 -37.98(5) . . . . ?
P4 Cr1 P1 P2 -94.39(5) . . . . ?
Cr2 Cr1 P1 P2 -66.38(4) . . . . ?
C3 Cr1 P1 P5 -133.4(3) . . . . ?
C2 Cr1 P1 P5 -155.65(12) . . . . ?
C1 Cr1 P1 P5 -127.05(10) . . . . ?
C4 Cr1 P1 P5 -69.65(14) . . . . ?
C5 Cr1 P1 P5 -89.22(11) . . . . ?
P3 Cr1 P1 P5 94.48(5) . . . . ?
P4 Cr1 P1 P5 38.07(5) . . . . ?
P2 Cr1 P1 P5 132.46(6) . . . . ?
Cr2 Cr1 P1 P5 66.08(4) . . . . ?
C3 Cr1 P1 Cr2 160.5(3) . . . . ?
C2 Cr1 P1 Cr2 138.26(12) . . . . ?
C1 Cr1 P1 Cr2 166.86(10) . . . . ?
C4 Cr1 P1 Cr2 -135.74(14) . . . . ?
C5 Cr1 P1 Cr2 -155.30(10) . . . . ?
P5 Cr1 P1 Cr2 -66.08(4) . . . . ?
P3 Cr1 P1 Cr2 28.40(4) . . . . ?
P4 Cr1 P1 Cr2 -28.01(4) . . . . ?
P2 Cr1 P1 Cr2 66.38(4) . . . . ?
P5 P1 P2 P3 0.28(7) . . . . ?
Cr2 P1 P2 P3 -43.17(5) . . . . ?
Cr1 P1 P2 P3 43.45(5) . . . . ?
P5 P1 P2 Cr1 -43.16(5) . . . . ?
Cr2 P1 P2 Cr1 -86.62(4) . . . . ?
P5 P1 P2 Cr2 43.46(5) . . . . ?
Cr1 P1 P2 Cr2 86.62(4) . . . . ?
C3 Cr1 P2 P3 72.25(13) . . . . ?
C2 Cr1 P2 P3 100.06(10) . . . . ?
C1 Cr1 P2 P3 137.95(11) . . . . ?
C4 Cr1 P2 P3 94.4(3) . . . . ?
C5 Cr1 P2 P3 156.67(15) . . . . ?
P5 Cr1 P2 P3 -94.15(5) . . . . ?
P1 Cr1 P2 P3 -132.25(6) . . . . ?
P4 Cr1 P2 P3 -37.83(5) . . . . ?
Cr2 Cr1 P2 P3 -66.10(4) . . . . ?
C3 Cr1 P2 P1 -155.50(13) . . . . ?
C2 Cr1 P2 P1 -127.69(11) . . . . ?
C1 Cr1 P2 P1 -89.80(11) . . . . ?
C4 Cr1 P2 P1 -133.4(3) . . . . ?
C5 Cr1 P2 P1 -71.08(15) . . . . ?
P5 Cr1 P2 P1 38.10(5) . . . . ?
P3 Cr1 P2 P1 132.25(6) . . . . ?
P4 Cr1 P2 P1 94.41(5) . . . . ?
Cr2 Cr1 P2 P1 66.15(4) . . . . ?
C3 Cr1 P2 Cr2 138.35(13) . . . . ?
C2 Cr1 P2 Cr2 166.17(10) . . . . ?
C1 Cr1 P2 Cr2 -155.95(10) . . . . ?
C4 Cr1 P2 Cr2 160.5(3) . . . . ?
C5 Cr1 P2 Cr2 -137.23(14) . . . . ?
P5 Cr1 P2 Cr2 -28.05(4) . . . . ?
P3 Cr1 P2 Cr2 66.10(4) . . . . ?
P1 Cr1 P2 Cr2 -66.15(4) . . . . ?
P4 Cr1 P2 Cr2 28.27(4) . . . . ?
P1 P2 P3 P4 -0.29(7) . . . . ?
Cr1 P2 P3 P4 43.16(5) . . . . ?
Cr2 P2 P3 P4 -43.48(5) . . . . ?
P1 P2 P3 Cr2 43.20(5) . . . . ?
Cr1 P2 P3 Cr2 86.64(4) . . . . ?
P1 P2 P3 Cr1 -43.45(5) . . . . ?
Cr2 P2 P3 Cr1 -86.64(4) . . . . ?
C3 Cr1 P3 P2 -126.96(11) . . . . ?
C2 Cr1 P3 P2 -89.27(11) . . . . ?
C1 Cr1 P3 P2 -70.42(15) . . . . ?
C4 Cr1 P3 P2 -154.92(12) . . . . ?
C5 Cr1 P3 P2 -132.0(3) . . . . ?
P5 Cr1 P3 P2 94.51(5) . . . . ?
P1 Cr1 P3 P2 38.05(5) . . . . ?
P4 Cr1 P3 P2 132.79(5) . . . . ?
Cr2 Cr1 P3 P2 66.48(4) . . . . ?
C3 Cr1 P3 P4 100.25(11) . . . . ?
C2 Cr1 P3 P4 137.94(11) . . . . ?
C1 Cr1 P3 P4 156.79(14) . . . . ?
C4 Cr1 P3 P4 72.29(12) . . . . ?
C5 Cr1 P3 P4 95.2(3) . . . . ?
P5 Cr1 P3 P4 -38.28(5) . . . . ?
P1 Cr1 P3 P4 -94.74(5) . . . . ?
P2 Cr1 P3 P4 -132.79(5) . . . . ?
Cr2 Cr1 P3 P4 -66.31(4) . . . . ?
C3 Cr1 P3 Cr2 166.56(10) . . . . ?
C2 Cr1 P3 Cr2 -155.75(10) . . . . ?
C1 Cr1 P3 Cr2 -136.90(14) . . . . ?
C4 Cr1 P3 Cr2 138.60(11) . . . . ?
C5 Cr1 P3 Cr2 161.5(3) . . . . ?
P5 Cr1 P3 Cr2 28.03(4) . . . . ?
P1 Cr1 P3 Cr2 -28.43(4) . . . . ?
P4 Cr1 P3 Cr2 66.31(4) . . . . ?
P2 Cr1 P3 Cr2 -66.48(4) . . . . ?
P2 P3 P4 P5 0.18(7) . . . . ?
Cr2 P3 P4 P5 -43.39(5) . . . . ?
Cr1 P3 P4 P5 43.46(5) . . . . ?
P2 P3 P4 Cr1 -43.28(5) . . . . ?
Cr2 P3 P4 Cr1 -86.85(4) . . . . ?
P2 P3 P4 Cr2 43.56(5) . . . . ?
Cr1 P3 P4 Cr2 86.85(4) . . . . ?
C3 Cr1 P4 P5 138.81(10) . . . . ?
C2 Cr1 P4 P5 158.15(14) . . . . ?
C1 Cr1 P4 P5 97.1(3) . . . . ?
C4 Cr1 P4 P5 100.91(10) . . . . ?
C5 Cr1 P4 P5 73.76(12) . . . . ?
P3 Cr1 P4 P5 -132.04(6) . . . . ?
P1 Cr1 P4 P5 -38.17(5) . . . . ?
P2 Cr1 P4 P5 -94.39(5) . . . . ?
Cr2 Cr1 P4 P5 -66.13(4) . . . . ?
C3 Cr1 P4 P3 -89.15(10) . . . . ?
C2 Cr1 P4 P3 -69.81(14) . . . . ?
C1 Cr1 P4 P3 -130.9(3) . . . . ?
C4 Cr1 P4 P3 -127.05(10) . . . . ?
C5 Cr1 P4 P3 -154.20(12) . . . . ?
P5 Cr1 P4 P3 132.04(6) . . . . ?
P1 Cr1 P4 P3 93.87(5) . . . . ?
P2 Cr1 P4 P3 37.65(5) . . . . ?
Cr2 Cr1 P4 P3 65.91(4) . . . . ?
C3 Cr1 P4 Cr2 -155.06(10) . . . . ?
C2 Cr1 P4 Cr2 -135.72(14) . . . . ?
C1 Cr1 P4 Cr2 163.2(3) . . . . ?
C4 Cr1 P4 Cr2 167.04(10) . . . . ?
C5 Cr1 P4 Cr2 139.89(12) . . . . ?
P5 Cr1 P4 Cr2 66.13(4) . . . . ?
P3 Cr1 P4 Cr2 -65.91(4) . . . . ?
P1 Cr1 P4 Cr2 27.96(4) . . . . ?
P2 Cr1 P4 Cr2 -28.26(4) . . . . ?
P3 P4 P5 P1 0.00(8) . . . . ?
Cr1 P4 P5 P1 43.47(5) . . . . ?
Cr2 P4 P5 P1 -43.29(5) . . . . ?
P3 P4 P5 Cr1 -43.47(5) . . . . ?
Cr2 P4 P5 Cr1 -86.76(4) . . . . ?
P3 P4 P5 Cr2 43.29(5) . . . . ?
Cr1 P4 P5 Cr2 86.76(4) . . . . ?
P2 P1 P5 P4 -0.17(8) . . . . ?
Cr2 P1 P5 P4 43.42(5) . . . . ?
Cr1 P1 P5 P4 -43.52(5) . . . . ?
P2 P1 P5 Cr1 43.35(5) . . . . ?
Cr2 P1 P5 Cr1 86.94(4) . . . . ?
P2 P1 P5 Cr2 -43.60(5) . . . . ?
Cr1 P1 P5 Cr2 -86.94(4) . . . . ?
C3 Cr1 P5 P4 -69.06(15) . . . . ?
C2 Cr1 P5 P4 -130.8(3) . . . . ?
C1 Cr1 P5 P4 -154.26(12) . . . . ?
C4 Cr1 P5 P4 -88.66(10) . . . . ?
C5 Cr1 P5 P4 -126.18(11) . . . . ?
P3 Cr1 P5 P4 38.35(5) . . . . ?
P1 Cr1 P5 P4 132.37(5) . . . . ?
P2 Cr1 P5 P4 94.42(5) . . . . ?
Cr2 Cr1 P5 P4 66.33(4) . . . . ?
C3 Cr1 P5 P1 158.58(15) . . . . ?
C2 Cr1 P5 P1 96.8(3) . . . . ?
C1 Cr1 P5 P1 73.38(12) . . . . ?
C4 Cr1 P5 P1 138.98(10) . . . . ?
C5 Cr1 P5 P1 101.45(11) . . . . ?
P3 Cr1 P5 P1 -94.02(5) . . . . ?
P4 Cr1 P5 P1 -132.37(5) . . . . ?
P2 Cr1 P5 P1 -37.95(5) . . . . ?
Cr2 Cr1 P5 P1 -66.04(4) . . . . ?
C3 Cr1 P5 Cr2 -135.39(15) . . . . ?
C2 Cr1 P5 Cr2 162.8(3) . . . . ?
C1 Cr1 P5 Cr2 139.41(12) . . . . ?
C4 Cr1 P5 Cr2 -154.99(10) . . . . ?
C5 Cr1 P5 Cr2 167.49(10) . . . . ?
P3 Cr1 P5 Cr2 -27.98(4) . . . . ?
P1 Cr1 P5 Cr2 66.04(4) . . . . ?
P4 Cr1 P5 Cr2 -66.33(4) . . . . ?
P2 Cr1 P5 Cr2 28.09(4) . . . . ?
P2 P3 Cr2 C12 86.92(12) . . . . ?
P4 P3 Cr2 C12 -140.57(12) . . . . ?
Cr1 P3 Cr2 C12 153.31(11) . . . . ?
P2 P3 Cr2 C11 70.84(17) . . . . ?
P4 P3 Cr2 C11 -156.65(16) . . . . ?
Cr1 P3 Cr2 C11 137.22(16) . . . . ?
P2 P3 Cr2 C14 154.05(12) . . . . ?
P4 P3 Cr2 C14 -73.44(12) . . . . ?
Cr1 P3 Cr2 C14 -139.57(12) . . . . ?
P2 P3 Cr2 C15 141.7(3) . . . . ?
P4 P3 Cr2 C15 -85.8(3) . . . . ?
Cr1 P3 Cr2 C15 -151.9(3) . . . . ?
P2 P3 Cr2 C13 124.29(10) . . . . ?
P4 P3 Cr2 C13 -103.20(10) . . . . ?
Cr1 P3 Cr2 C13 -169.33(10) . . . . ?
P2 P3 Cr2 P5 -94.37(5) . . . . ?
P4 P3 Cr2 P5 38.14(5) . . . . ?
Cr1 P3 Cr2 P5 -27.98(4) . . . . ?
P2 P3 Cr2 P1 -37.91(5) . . . . ?
P4 P3 Cr2 P1 94.60(5) . . . . ?
Cr1 P3 Cr2 P1 28.48(4) . . . . ?
P2 P3 Cr2 P4 -132.51(5) . . . . ?
Cr1 P3 Cr2 P4 -66.12(4) . . . . ?
P4 P3 Cr2 P2 132.51(5) . . . . ?
Cr1 P3 Cr2 P2 66.39(4) . . . . ?
P2 P3 Cr2 Cr1 -66.39(4) . . . . ?
P4 P3 Cr2 Cr1 66.12(4) . . . . ?
P4 P5 Cr2 C12 138.6(3) . . . . ?
P1 P5 Cr2 C12 -88.9(3) . . . . ?
Cr1 P5 Cr2 C12 -155.1(3) . . . . ?
P4 P5 Cr2 C11 152.61(12) . . . . ?
P1 P5 Cr2 C11 -74.90(12) . . . . ?
Cr1 P5 Cr2 C11 -141.10(12) . . . . ?
P4 P5 Cr2 C14 86.35(11) . . . . ?
P1 P5 Cr2 C14 -141.15(11) . . . . ?
Cr1 P5 Cr2 C14 152.65(10) . . . . ?
P4 P5 Cr2 C15 123.28(10) . . . . ?
P1 P5 Cr2 C15 -104.23(10) . . . . ?
Cr1 P5 Cr2 C15 -170.42(10) . . . . ?
P4 P5 Cr2 C13 70.50(16) . . . . ?
P1 P5 Cr2 C13 -157.00(16) . . . . ?
Cr1 P5 Cr2 C13 136.80(16) . . . . ?
P4 P5 Cr2 P3 -38.27(5) . . . . ?
P1 P5 Cr2 P3 94.23(5) . . . . ?
Cr1 P5 Cr2 P3 28.03(4) . . . . ?
P4 P5 Cr2 P1 -132.49(5) . . . . ?
Cr1 P5 Cr2 P1 -66.20(4) . . . . ?
P1 P5 Cr2 P4 132.49(5) . . . . ?
Cr1 P5 Cr2 P4 66.30(4) . . . . ?
P4 P5 Cr2 P2 -94.37(5) . . . . ?
P1 P5 Cr2 P2 38.13(5) . . . . ?
Cr1 P5 Cr2 P2 -28.07(4) . . . . ?
P4 P5 Cr2 Cr1 -66.30(4) . . . . ?
P1 P5 Cr2 Cr1 66.20(4) . . . . ?
P2 P1 Cr2 C12 -74.95(12) . . . . ?
P5 P1 Cr2 C12 152.84(12) . . . . ?
Cr1 P1 Cr2 C12 -141.26(12) . . . . ?
P2 P1 Cr2 C11 -104.76(10) . . . . ?
P5 P1 Cr2 C11 123.03(10) . . . . ?
Cr1 P1 Cr2 C11 -171.06(10) . . . . ?
P2 P1 Cr2 C14 -158.06(16) . . . . ?
P5 P1 Cr2 C14 69.73(16) . . . . ?
Cr1 P1 Cr2 C14 135.63(16) . . . . ?
P2 P1 Cr2 C15 -142.00(10) . . . . ?
P5 P1 Cr2 C15 85.78(10) . . . . ?
Cr1 P1 Cr2 C15 151.69(10) . . . . ?
P2 P1 Cr2 C13 -89.7(3) . . . . ?
P5 P1 Cr2 C13 138.1(3) . . . . ?
Cr1 P1 Cr2 C13 -156.0(3) . . . . ?
P2 P1 Cr2 P3 37.85(5) . . . . ?
P5 P1 Cr2 P3 -94.36(5) . . . . ?
Cr1 P1 Cr2 P3 -28.46(4) . . . . ?
P2 P1 Cr2 P5 132.21(5) . . . . ?
Cr1 P1 Cr2 P5 65.90(4) . . . . ?
P2 P1 Cr2 P4 94.28(5) . . . . ?
P5 P1 Cr2 P4 -37.93(5) . . . . ?
Cr1 P1 Cr2 P4 27.97(4) . . . . ?
P5 P1 Cr2 P2 -132.21(5) . . . . ?
Cr1 P1 Cr2 P2 -66.31(4) . . . . ?
P2 P1 Cr2 Cr1 66.31(4) . . . . ?
P5 P1 Cr2 Cr1 -65.90(4) . . . . ?
P5 P4 Cr2 C12 -156.31(17) . . . . ?
P3 P4 Cr2 C12 71.53(17) . . . . ?
Cr1 P4 Cr2 C12 137.63(16) . . . . ?
P5 P4 Cr2 C11 -87.3(3) . . . . ?
P3 P4 Cr2 C11 140.5(3) . . . . ?
Cr1 P4 Cr2 C11 -153.4(3) . . . . ?
P5 P4 Cr2 C14 -103.56(10) . . . . ?
P3 P4 Cr2 C14 124.28(10) . . . . ?
Cr1 P4 Cr2 C14 -169.62(10) . . . . ?
P5 P4 Cr2 C15 -73.74(12) . . . . ?
P3 P4 Cr2 C15 154.10(12) . . . . ?
Cr1 P4 Cr2 C15 -139.80(11) . . . . ?
P5 P4 Cr2 C13 -140.35(10) . . . . ?
P3 P4 Cr2 C13 87.49(10) . . . . ?
Cr1 P4 Cr2 C13 153.59(10) . . . . ?
P5 P4 Cr2 P3 132.16(6) . . . . ?
Cr1 P4 Cr2 P3 66.10(4) . . . . ?
P3 P4 Cr2 P5 -132.16(6) . . . . ?
Cr1 P4 Cr2 P5 -66.06(4) . . . . ?
P5 P4 Cr2 P1 38.07(5) . . . . ?
P3 P4 Cr2 P1 -94.09(5) . . . . ?
Cr1 P4 Cr2 P1 -27.99(4) . . . . ?
P5 P4 Cr2 P2 94.31(5) . . . . ?
P3 P4 Cr2 P2 -37.86(5) . . . . ?
Cr1 P4 Cr2 P2 28.25(4) . . . . ?
P5 P4 Cr2 Cr1 66.06(4) . . . . ?
P3 P4 Cr2 Cr1 -66.10(4) . . . . ?
P3 P2 Cr2 C12 -104.13(11) . . . . ?
P1 P2 Cr2 C12 123.37(11) . . . . ?
Cr1 P2 Cr2 C12 -170.38(11) . . . . ?
P3 P2 Cr2 C11 -141.31(11) . . . . ?
P1 P2 Cr2 C11 86.19(11) . . . . ?
Cr1 P2 Cr2 C11 152.44(10) . . . . ?
P3 P2 Cr2 C14 -87.6(3) . . . . ?
P1 P2 Cr2 C14 139.9(3) . . . . ?
Cr1 P2 Cr2 C14 -153.9(3) . . . . ?
P3 P2 Cr2 C15 -158.34(15) . . . . ?
P1 P2 Cr2 C15 69.17(16) . . . . ?
Cr1 P2 Cr2 C15 135.42(15) . . . . ?
P3 P2 Cr2 C13 -74.20(12) . . . . ?
P1 P2 Cr2 C13 153.31(12) . . . . ?
Cr1 P2 Cr2 C13 -140.45(12) . . . . ?
P1 P2 Cr2 P3 -132.49(5) . . . . ?
Cr1 P2 Cr2 P3 -66.25(4) . . . . ?
P3 P2 Cr2 P5 94.23(5) . . . . ?
P1 P2 Cr2 P5 -38.26(5) . . . . ?
Cr1 P2 Cr2 P5 27.99(4) . . . . ?
P3 P2 Cr2 P1 132.49(5) . . . . ?
Cr1 P2 Cr2 P1 66.25(4) . . . . ?
P3 P2 Cr2 P4 38.03(5) . . . . ?
P1 P2 Cr2 P4 -94.47(5) . . . . ?
Cr1 P2 Cr2 P4 -28.22(4) . . . . ?
P3 P2 Cr2 Cr1 66.25(4) . . . . ?
P1 P2 Cr2 Cr1 -66.25(4) . . . . ?
C3 Cr1 Cr2 C12 -78.2(3) . . . . ?
C2 Cr1 Cr2 C12 -7.3(3) . . . . ?
C1 Cr1 Cr2 C12 65.2(3) . . . . ?
C4 Cr1 Cr2 C12 -149.7(3) . . . . ?
C5 Cr1 Cr2 C12 138.7(3) . . . . ?
P5 Cr1 Cr2 C12 162.1(2) . . . . ?
P3 Cr1 Cr2 C12 -53.7(2) . . . . ?
P1 Cr1 Cr2 C12 89.8(2) . . . . ?
P4 Cr1 Cr2 C12 -125.9(2) . . . . ?
P2 Cr1 Cr2 C12 18.0(2) . . . . ?
C3 Cr1 Cr2 C11 -151.5(3) . . . . ?
C2 Cr1 Cr2 C11 -80.6(3) . . . . ?
C1 Cr1 Cr2 C11 -8.1(3) . . . . ?
C4 Cr1 Cr2 C11 137.1(2) . . . . ?
C5 Cr1 Cr2 C11 65.4(3) . . . . ?
P5 Cr1 Cr2 C11 88.85(18) . . . . ?
P3 Cr1 Cr2 C11 -127.01(18) . . . . ?
P1 Cr1 Cr2 C11 16.55(18) . . . . ?
P4 Cr1 Cr2 C11 160.80(18) . . . . ?
P2 Cr1 Cr2 C11 -55.29(18) . . . . ?
C3 Cr1 Cr2 C14 66.5(3) . . . . ?
C2 Cr1 Cr2 C14 137.4(3) . . . . ?
C1 Cr1 Cr2 C14 -150.1(2) . . . . ?
C4 Cr1 Cr2 C14 -4.9(3) . . . . ?
C5 Cr1 Cr2 C14 -76.6(3) . . . . ?
P5 Cr1 Cr2 C14 -53.16(18) . . . . ?
P3 Cr1 Cr2 C14 90.99(18) . . . . ?
P1 Cr1 Cr2 C14 -125.46(18) . . . . ?
P4 Cr1 Cr2 C14 18.79(18) . . . . ?
P2 Cr1 Cr2 C14 162.70(18) . . . . ?
C3 Cr1 Cr2 C15 136.9(2) . . . . ?
C2 Cr1 Cr2 C15 -152.3(3) . . . . ?
C1 Cr1 Cr2 C15 -79.7(3) . . . . ?
C4 Cr1 Cr2 C15 65.4(3) . . . . ?
C5 Cr1 Cr2 C15 -6.2(3) . . . . ?
P5 Cr1 Cr2 C15 17.21(18) . . . . ?
P3 Cr1 Cr2 C15 161.36(18) . . . . ?
P1 Cr1 Cr2 C15 -55.09(18) . . . . ?
P4 Cr1 Cr2 C15 89.16(18) . . . . ?
P2 Cr1 Cr2 C15 -126.93(18) . . . . ?
C3 Cr1 Cr2 C13 -4.7(3) . . . . ?
C2 Cr1 Cr2 C13 66.2(3) . . . . ?
C1 Cr1 Cr2 C13 138.7(2) . . . . ?
C4 Cr1 Cr2 C13 -76.1(3) . . . . ?
C5 Cr1 Cr2 C13 -147.8(3) . . . . ?
P5 Cr1 Cr2 C13 -124.36(19) . . . . ?
P3 Cr1 Cr2 C13 19.79(18) . . . . ?
P1 Cr1 Cr2 C13 163.34(19) . . . . ?
P4 Cr1 Cr2 C13 -52.41(18) . . . . ?
P2 Cr1 Cr2 C13 91.50(18) . . . . ?
C3 Cr1 Cr2 P3 -24.48(18) . . . . ?
C2 Cr1 Cr2 P3 46.37(19) . . . . ?
C1 Cr1 Cr2 P3 118.95(18) . . . . ?
C4 Cr1 Cr2 P3 -95.93(18) . . . . ?
C5 Cr1 Cr2 P3 -167.61(19) . . . . ?
P5 Cr1 Cr2 P3 -144.14(6) . . . . ?
P1 Cr1 Cr2 P3 143.56(6) . . . . ?
P4 Cr1 Cr2 P3 -72.19(5) . . . . ?
P2 Cr1 Cr2 P3 71.71(5) . . . . ?
C3 Cr1 Cr2 P5 119.67(18) . . . . ?
C2 Cr1 Cr2 P5 -169.48(19) . . . . ?
C1 Cr1 Cr2 P5 -96.91(18) . . . . ?
C4 Cr1 Cr2 P5 48.21(18) . . . . ?
C5 Cr1 Cr2 P5 -23.46(19) . . . . ?
P3 Cr1 Cr2 P5 144.14(6) . . . . ?
P1 Cr1 Cr2 P5 -72.30(5) . . . . ?
P4 Cr1 Cr2 P5 71.95(5) . . . . ?
P2 Cr1 Cr2 P5 -144.14(6) . . . . ?
C3 Cr1 Cr2 P1 -168.04(18) . . . . ?
C2 Cr1 Cr2 P1 -97.18(19) . . . . ?
C1 Cr1 Cr2 P1 -24.61(18) . . . . ?
C4 Cr1 Cr2 P1 120.51(18) . . . . ?
C5 Cr1 Cr2 P1 48.84(19) . . . . ?
P5 Cr1 Cr2 P1 72.30(5) . . . . ?
P3 Cr1 Cr2 P1 -143.56(6) . . . . ?
P4 Cr1 Cr2 P1 144.25(5) . . . . ?
P2 Cr1 Cr2 P1 -71.84(5) . . . . ?
C3 Cr1 Cr2 P4 47.71(18) . . . . ?
C2 Cr1 Cr2 P4 118.57(19) . . . . ?
C1 Cr1 Cr2 P4 -168.86(18) . . . . ?
C4 Cr1 Cr2 P4 -23.74(18) . . . . ?
C5 Cr1 Cr2 P4 -95.41(19) . . . . ?
P5 Cr1 Cr2 P4 -71.95(5) . . . . ?
P3 Cr1 Cr2 P4 72.19(5) . . . . ?
P1 Cr1 Cr2 P4 -144.25(5) . . . . ?
P2 Cr1 Cr2 P4 143.91(5) . . . . ?
C3 Cr1 Cr2 P2 -96.19(18) . . . . ?
C2 Cr1 Cr2 P2 -25.34(19) . . . . ?
C1 Cr1 Cr2 P2 47.23(18) . . . . ?
C4 Cr1 Cr2 P2 -167.65(18) . . . . ?
C5 Cr1 Cr2 P2 120.68(19) . . . . ?
P5 Cr1 Cr2 P2 144.14(6) . . . . ?
P3 Cr1 Cr2 P2 -71.71(5) . . . . ?
P1 Cr1 Cr2 P2 71.84(5) . . . . ?
P4 Cr1 Cr2 P2 -143.91(5) . . . . ?
C14 Cr2 C11 C12 -80.3(2) . . . . ?
C15 Cr2 C11 C12 -118.0(3) . . . . ?
C13 Cr2 C11 C12 -38.0(2) . . . . ?
P3 Cr2 C11 C12 26.0(3) . . . . ?
P5 Cr2 C11 C12 -171.03(19) . . . . ?
P1 Cr2 C11 C12 135.6(2) . . . . ?
P4 Cr2 C11 C12 -98.6(3) . . . . ?
P2 Cr2 C11 C12 79.8(2) . . . . ?
Cr1 Cr2 C11 C12 122.4(2) . . . . ?
C12 Cr2 C11 C15 118.0(3) . . . . ?
C14 Cr2 C11 C15 37.7(2) . . . . ?
C13 Cr2 C11 C15 80.0(2) . . . . ?
P3 Cr2 C11 C15 144.01(18) . . . . ?
P5 Cr2 C11 C15 -53.0(2) . . . . ?
P1 Cr2 C11 C15 -106.4(2) . . . . ?
P4 Cr2 C11 C15 19.4(4) . . . . ?
P2 Cr2 C11 C15 -162.20(19) . . . . ?
Cr1 Cr2 C11 C15 -119.5(2) . . . . ?
C12 Cr2 C11 C16 -119.4(4) . . . . ?
C14 Cr2 C11 C16 160.4(4) . . . . ?
C15 Cr2 C11 C16 122.6(4) . . . . ?
C13 Cr2 C11 C16 -157.3(4) . . . . ?
P3 Cr2 C11 C16 -93.4(3) . . . . ?
P5 Cr2 C11 C16 69.6(3) . . . . ?
P1 Cr2 C11 C16 16.2(3) . . . . ?
P4 Cr2 C11 C16 142.1(3) . . . . ?
P2 Cr2 C11 C16 -39.6(3) . . . . ?
Cr1 Cr2 C11 C16 3.1(4) . . . . ?
C15 C11 C12 C13 0.6(4) . . . . ?
C16 C11 C12 C13 -175.6(3) . . . . ?
Cr2 C11 C12 C13 62.5(3) . . . . ?
C15 C11 C12 C17 176.2(4) . . . . ?
C16 C11 C12 C17 0.0(6) . . . . ?
Cr2 C11 C12 C17 -121.9(4) . . . . ?
C15 C11 C12 Cr2 -61.9(3) . . . . ?
C16 C11 C12 Cr2 121.9(4) . . . . ?
C14 Cr2 C12 C11 79.6(2) . . . . ?
C15 Cr2 C12 C11 37.2(2) . . . . ?
C13 Cr2 C12 C11 116.7(3) . . . . ?
P3 Cr2 C12 C11 -163.2(2) . . . . ?
P5 Cr2 C12 C11 20.1(4) . . . . ?
P1 Cr2 C12 C11 -54.1(2) . . . . ?
P4 Cr2 C12 C11 142.51(19) . . . . ?
P2 Cr2 C12 C11 -107.3(2) . . . . ?
Cr1 Cr2 C12 C11 -121.6(2) . . . . ?
C11 Cr2 C12 C13 -116.7(3) . . . . ?
C14 Cr2 C12 C13 -37.2(2) . . . . ?
C15 Cr2 C12 C13 -79.5(2) . . . . ?
P3 Cr2 C12 C13 80.1(2) . . . . ?
P5 Cr2 C12 C13 -96.6(3) . . . . ?
P1 Cr2 C12 C13 -170.82(18) . . . . ?
P4 Cr2 C12 C13 25.8(3) . . . . ?
P2 Cr2 C12 C13 135.9(2) . . . . ?
Cr1 Cr2 C12 C13 121.6(2) . . . . ?
C11 Cr2 C12 C17 122.3(4) . . . . ?
C14 Cr2 C12 C17 -158.1(4) . . . . ?
C15 Cr2 C12 C17 159.5(4) . . . . ?
C13 Cr2 C12 C17 -121.0(4) . . . . ?
P3 Cr2 C12 C17 -40.9(4) . . . . ?
P5 Cr2 C12 C17 142.4(3) . . . . ?
P1 Cr2 C12 C17 68.2(4) . . . . ?
P4 Cr2 C12 C17 -95.2(4) . . . . ?
P2 Cr2 C12 C17 15.0(3) . . . . ?
Cr1 Cr2 C12 C17 0.7(5) . . . . ?
C11 C12 C13 C14 -0.7(4) . . . . ?
C17 C12 C13 C14 -176.3(3) . . . . ?
Cr2 C12 C13 C14 61.8(3) . . . . ?
C11 C12 C13 C18 175.3(3) . . . . ?
C17 C12 C13 C18 -0.3(6) . . . . ?
Cr2 C12 C13 C18 -122.2(4) . . . . ?
C11 C12 C13 Cr2 -62.5(2) . . . . ?
C17 C12 C13 Cr2 121.9(4) . . . . ?
C12 Cr2 C13 C14 -117.6(3) . . . . ?
C11 Cr2 C13 C14 -79.8(2) . . . . ?
C15 Cr2 C13 C14 -37.2(2) . . . . ?
P3 Cr2 C13 C14 135.4(2) . . . . ?
P5 Cr2 C13 C14 25.9(3) . . . . ?
P1 Cr2 C13 C14 -96.7(3) . . . . ?
P4 Cr2 C13 C14 79.2(2) . . . . ?
P2 Cr2 C13 C14 -171.73(18) . . . . ?
Cr1 Cr2 C13 C14 119.7(2) . . . . ?
C11 Cr2 C13 C12 37.8(2) . . . . ?
C14 Cr2 C13 C12 117.6(3) . . . . ?
C15 Cr2 C13 C12 80.4(2) . . . . ?
P3 Cr2 C13 C12 -106.9(2) . . . . ?
P5 Cr2 C13 C12 143.52(19) . . . . ?
P1 Cr2 C13 C12 20.9(4) . . . . ?
P4 Cr2 C13 C12 -163.13(19) . . . . ?
P2 Cr2 C13 C12 -54.1(2) . . . . ?
Cr1 Cr2 C13 C12 -122.6(2) . . . . ?
C12 Cr2 C13 C18 120.8(4) . . . . ?
C11 Cr2 C13 C18 158.7(4) . . . . ?
C14 Cr2 C13 C18 -121.5(4) . . . . ?
C15 Cr2 C13 C18 -158.7(4) . . . . ?
P3 Cr2 C13 C18 13.9(3) . . . . ?
P5 Cr2 C13 C18 -95.6(3) . . . . ?
P1 Cr2 C13 C18 141.8(3) . . . . ?
P4 Cr2 C13 C18 -42.3(3) . . . . ?
P2 Cr2 C13 C18 66.8(3) . . . . ?
Cr1 Cr2 C13 C18 -1.8(4) . . . . ?
C12 C13 C14 C15 0.4(4) . . . . ?
C18 C13 C14 C15 -175.5(3) . . . . ?
Cr2 C13 C14 C15 62.1(3) . . . . ?
C12 C13 C14 C19 177.4(3) . . . . ?
C18 C13 C14 C19 1.4(6) . . . . ?
Cr2 C13 C14 C19 -121.0(4) . . . . ?
C12 C13 C14 Cr2 -61.6(3) . . . . ?
C18 C13 C14 Cr2 122.4(4) . . . . ?
C12 Cr2 C14 C13 37.6(2) . . . . ?
C11 Cr2 C14 C13 80.1(2) . . . . ?
C15 Cr2 C14 C13 118.0(3) . . . . ?
P3 Cr2 C14 C13 -54.4(2) . . . . ?
P5 Cr2 C14 C13 -162.8(2) . . . . ?
P1 Cr2 C14 C13 144.04(19) . . . . ?
P4 Cr2 C14 C13 -107.1(2) . . . . ?
P2 Cr2 C14 C13 19.1(4) . . . . ?
Cr1 Cr2 C14 C13 -122.0(2) . . . . ?
C12 Cr2 C14 C15 -80.4(2) . . . . ?
C11 Cr2 C14 C15 -37.9(2) . . . . ?
C13 Cr2 C14 C15 -118.0(3) . . . . ?
P3 Cr2 C14 C15 -172.35(17) . . . . ?
P5 Cr2 C14 C15 79.2(2) . . . . ?
P1 Cr2 C14 C15 26.1(3) . . . . ?
P4 Cr2 C14 C15 134.92(19) . . . . ?
P2 Cr2 C14 C15 -98.9(3) . . . . ?
Cr1 Cr2 C14 C15 120.0(2) . . . . ?
C12 Cr2 C14 C19 159.4(4) . . . . ?
C11 Cr2 C14 C19 -158.1(4) . . . . ?
C15 Cr2 C14 C19 -120.2(4) . . . . ?
C13 Cr2 C14 C19 121.8(4) . . . . ?
P3 Cr2 C14 C19 67.4(3) . . . . ?
P5 Cr2 C14 C19 -41.0(3) . . . . ?
P1 Cr2 C14 C19 -94.1(3) . . . . ?
P4 Cr2 C14 C19 14.7(3) . . . . ?
P2 Cr2 C14 C19 140.9(3) . . . . ?
Cr1 Cr2 C14 C19 -0.2(4) . . . . ?
C13 C14 C15 C11 0.0(4) . . . . ?
C19 C14 C15 C11 -177.1(3) . . . . ?
Cr2 C14 C15 C11 62.1(2) . . . . ?
C13 C14 C15 C20 177.2(3) . . . . ?
C19 C14 C15 C20 0.2(6) . . . . ?
Cr2 C14 C15 C20 -120.6(4) . . . . ?
C13 C14 C15 Cr2 -62.1(2) . . . . ?
C19 C14 C15 Cr2 120.8(4) . . . . ?
C12 C11 C15 C14 -0.4(4) . . . . ?
C16 C11 C15 C14 175.7(3) . . . . ?
Cr2 C11 C15 C14 -62.1(2) . . . . ?
C12 C11 C15 C20 -177.6(3) . . . . ?
C16 C11 C15 C20 -1.5(6) . . . . ?
Cr2 C11 C15 C20 120.6(4) . . . . ?
C12 C11 C15 Cr2 61.8(3) . . . . ?
C16 C11 C15 Cr2 -122.2(4) . . . . ?
C12 Cr2 C15 C14 79.7(2) . . . . ?
C11 Cr2 C15 C14 116.9(3) . . . . ?
C13 Cr2 C15 C14 37.1(2) . . . . ?
P3 Cr2 C15 C14 17.5(4) . . . . ?
P5 Cr2 C15 C14 -107.0(2) . . . . ?
P1 Cr2 C15 C14 -162.88(19) . . . . ?
P4 Cr2 C15 C14 -54.4(2) . . . . ?
P2 Cr2 C15 C14 144.37(18) . . . . ?
Cr1 Cr2 C15 C14 -120.6(2) . . . . ?
C12 Cr2 C15 C11 -37.2(2) . . . . ?
C14 Cr2 C15 C11 -116.9(3) . . . . ?
C13 Cr2 C15 C11 -79.8(2) . . . . ?
P3 Cr2 C15 C11 -99.3(3) . . . . ?
P5 Cr2 C15 C11 136.2(2) . . . . ?
P1 Cr2 C15 C11 80.3(2) . . . . ?
P4 Cr2 C15 C11 -171.22(18) . . . . ?
P2 Cr2 C15 C11 27.5(3) . . . . ?
Cr1 Cr2 C15 C11 122.5(2) . . . . ?
C12 Cr2 C15 C20 -159.2(4) . . . . ?
C11 Cr2 C15 C20 -122.0(4) . . . . ?
C14 Cr2 C15 C20 121.1(4) . . . . ?
C13 Cr2 C15 C20 158.2(4) . . . . ?
P3 Cr2 C15 C20 138.6(3) . . . . ?
P5 Cr2 C15 C20 14.1(3) . . . . ?
P1 Cr2 C15 C20 -41.8(3) . . . . ?
P4 Cr2 C15 C20 66.7(3) . . . . ?
P2 Cr2 C15 C20 -94.5(3) . . . . ?
Cr1 Cr2 C15 C20 0.5(4) . . . . ?
C25 C21 C22 C23 -0.1(5) . . . . ?
C26 C21 C22 C23 175.7(4) . . . . ?
Cr3 C21 C22 C23 -61.6(3) . . . . ?
C25 C21 C22 C27 -175.8(4) . . . . ?
C26 C21 C22 C27 0.0(7) . . . . ?
Cr3 C21 C22 C27 122.7(4) . . . . ?
C25 C21 C22 Cr3 61.5(3) . . . . ?
C26 C21 C22 Cr3 -122.8(4) . . . . ?
C21 C22 C23 C24 0.3(5) . . . . ?
C27 C22 C23 C24 176.0(4) . . . . ?
Cr3 C22 C23 C24 -61.7(3) . . . . ?
C21 C22 C23 C28 -175.9(4) . . . . ?
C27 C22 C23 C28 -0.1(7) . . . . ?
Cr3 C22 C23 C28 122.2(4) . . . . ?
C21 C22 C23 Cr3 61.9(3) . . . . ?
C27 C22 C23 Cr3 -122.3(4) . . . . ?
C22 C23 C24 C25 -0.3(4) . . . . ?
C28 C23 C24 C25 175.8(4) . . . . ?
Cr3 C23 C24 C25 -62.4(3) . . . . ?
C22 C23 C24 C29 -175.3(4) . . . . ?
C28 C23 C24 C29 0.8(6) . . . . ?
Cr3 C23 C24 C29 122.6(4) . . . . ?
C22 C23 C24 Cr3 62.1(3) . . . . ?
C28 C23 C24 Cr3 -121.8(4) . . . . ?
C22 C21 C25 C24 -0.1(5) . . . . ?
C26 C21 C25 C24 -176.0(4) . . . . ?
Cr3 C21 C25 C24 61.4(3) . . . . ?
C22 C21 C25 C30 176.2(4) . . . . ?
C26 C21 C25 C30 0.3(7) . . . . ?
Cr3 C21 C25 C30 -122.3(4) . . . . ?
C22 C21 C25 Cr3 -61.5(3) . . . . ?
C26 C21 C25 Cr3 122.6(4) . . . . ?
C23 C24 C25 C21 0.3(4) . . . . ?
C29 C24 C25 C21 175.2(4) . . . . ?
Cr3 C24 C25 C21 -62.1(3) . . . . ?
C23 C24 C25 C30 -176.0(4) . . . . ?
C29 C24 C25 C30 -1.1(6) . . . . ?
Cr3 C24 C25 C30 121.6(4) . . . . ?
C23 C24 C25 Cr3 62.4(3) . . . . ?
C29 C24 C25 Cr3 -122.7(4) . . . . ?
C25 C24 Cr3 C23 116.9(3) . . . . ?
C29 C24 Cr3 C23 -120.7(4) . . . . ?
C23 C24 Cr3 C25 -116.9(3) . . . . ?
C29 C24 Cr3 C25 122.4(4) . . . . ?
C23 C24 Cr3 C22 -37.3(2) . . . . ?
C25 C24 Cr3 C22 79.6(2) . . . . ?
C29 C24 Cr3 C22 -158.0(4) . . . . ?
C23 C24 Cr3 C21 -79.8(2) . . . . ?
C25 C24 Cr3 C21 37.1(2) . . . . ?
C29 C24 Cr3 C21 159.5(4) . . . . ?
C23 C24 Cr3 P6 -137.0(2) . . . . ?
C25 C24 Cr3 P6 -20.1(3) . . . . ?
C29 C24 Cr3 P6 102.3(4) . . . . ?
C23 C24 Cr3 P10 170.08(19) . . . . ?
C25 C24 Cr3 P10 -73.0(2) . . . . ?
C29 C24 Cr3 P10 49.4(4) . . . . ?
C23 C24 Cr3 P8 64.6(2) . . . . ?
C25 C24 Cr3 P8 -178.48(18) . . . . ?
C29 C24 Cr3 P8 -56.1(4) . . . . ?
C23 C24 Cr3 P9 116.6(2) . . . . ?
C25 C24 Cr3 P9 -126.48(19) . . . . ?
C29 C24 Cr3 P9 -4.1(3) . . . . ?
C23 C24 Cr3 P7 7.7(4) . . . . ?
C25 C24 Cr3 P7 124.6(3) . . . . ?
C29 C24 Cr3 P7 -113.0(3) . . . . ?
C22 C23 Cr3 C24 -117.6(3) . . . . ?
C28 C23 Cr3 C24 121.4(4) . . . . ?
C22 C23 Cr3 C25 -79.6(2) . . . . ?
C24 C23 Cr3 C25 38.0(2) . . . . ?
C28 C23 Cr3 C25 159.5(4) . . . . ?
C24 C23 Cr3 C22 117.6(3) . . . . ?
C28 C23 Cr3 C22 -120.9(4) . . . . ?
C22 C23 Cr3 C21 -37.3(2) . . . . ?
C24 C23 Cr3 C21 80.3(2) . . . . ?
C28 C23 Cr3 C21 -158.2(4) . . . . ?
C22 C23 Cr3 P6 4.6(4) . . . . ?
C24 C23 Cr3 P6 122.3(3) . . . . ?
C28 C23 Cr3 P6 -116.3(3) . . . . ?
C22 C23 Cr3 P10 -135.1(2) . . . . ?
C24 C23 Cr3 P10 -17.5(3) . . . . ?
C28 C23 Cr3 P10 103.9(3) . . . . ?
C22 C23 Cr3 P8 117.4(2) . . . . ?
C24 C23 Cr3 P8 -125.0(2) . . . . ?
C28 C23 Cr3 P8 -3.5(3) . . . . ?
C22 C23 Cr3 P9 170.6(2) . . . . ?
C24 C23 Cr3 P9 -71.8(2) . . . . ?
C28 C23 Cr3 P9 49.6(3) . . . . ?
C22 C23 Cr3 P7 66.0(2) . . . . ?
C24 C23 Cr3 P7 -176.37(18) . . . . ?
C28 C23 Cr3 P7 -54.9(3) . . . . ?
C21 C25 Cr3 C24 117.8(3) . . . . ?
C30 C25 Cr3 C24 -121.0(4) . . . . ?
C21 C25 Cr3 C23 80.0(2) . . . . ?
C24 C25 Cr3 C23 -37.9(2) . . . . ?
C30 C25 Cr3 C23 -158.8(4) . . . . ?
C21 C25 Cr3 C22 37.5(2) . . . . ?
C24 C25 Cr3 C22 -80.3(2) . . . . ?
C30 C25 Cr3 C22 158.8(4) . . . . ?
C24 C25 Cr3 C21 -117.8(3) . . . . ?
C30 C25 Cr3 C21 121.2(4) . . . . ?
C21 C25 Cr3 P6 -73.3(2) . . . . ?
C24 C25 Cr3 P6 168.89(18) . . . . ?
C30 C25 Cr3 P6 47.9(3) . . . . ?
C21 C25 Cr3 P10 -126.5(2) . . . . ?
C24 C25 Cr3 P10 115.70(19) . . . . ?
C30 C25 Cr3 P10 -5.3(3) . . . . ?
C21 C25 Cr3 P8 120.9(3) . . . . ?
C24 C25 Cr3 P8 3.1(4) . . . . ?
C30 C25 Cr3 P8 -117.9(3) . . . . ?
C21 C25 Cr3 P9 -179.09(19) . . . . ?
C24 C25 Cr3 P9 63.1(2) . . . . ?
C30 C25 Cr3 P9 -57.9(3) . . . . ?
C21 C25 Cr3 P7 -19.3(3) . . . . ?
C24 C25 Cr3 P7 -137.1(2) . . . . ?
C30 C25 Cr3 P7 102.0(3) . . . . ?
C23 C22 Cr3 C24 37.6(2) . . . . ?
C21 C22 Cr3 C24 -80.3(2) . . . . ?
C27 C22 Cr3 C24 157.4(4) . . . . ?
C21 C22 Cr3 C23 -117.9(3) . . . . ?
C27 C22 Cr3 C23 119.8(4) . . . . ?
C23 C22 Cr3 C25 80.6(2) . . . . ?
C21 C22 Cr3 C25 -37.4(2) . . . . ?
C27 C22 Cr3 C25 -159.6(4) . . . . ?
C23 C22 Cr3 C21 117.9(3) . . . . ?
C27 C22 Cr3 C21 -122.3(4) . . . . ?
C23 C22 Cr3 P6 -177.80(19) . . . . ?
C21 C22 Cr3 P6 64.3(2) . . . . ?
C27 C22 Cr3 P6 -58.0(4) . . . . ?
C23 C22 Cr3 P10 119.6(3) . . . . ?
C21 C22 Cr3 P10 1.6(4) . . . . ?
C27 C22 Cr3 P10 -120.6(3) . . . . ?
C23 C22 Cr3 P8 -71.2(2) . . . . ?
C21 C22 Cr3 P8 170.8(2) . . . . ?
C27 C22 Cr3 P8 48.6(4) . . . . ?
C23 C22 Cr3 P9 -16.5(3) . . . . ?
C21 C22 Cr3 P9 -134.5(2) . . . . ?
C27 C22 Cr3 P9 103.3(3) . . . . ?
C23 C22 Cr3 P7 -124.9(2) . . . . ?
C21 C22 Cr3 P7 117.2(2) . . . . ?
C27 C22 Cr3 P7 -5.1(3) . . . . ?
C25 C21 Cr3 C24 -37.6(2) . . . . ?
C22 C21 Cr3 C24 79.9(2) . . . . ?
C26 C21 Cr3 C24 -157.9(4) . . . . ?
C25 C21 Cr3 C23 -80.3(2) . . . . ?
C22 C21 Cr3 C23 37.2(2) . . . . ?
C26 C21 Cr3 C23 159.4(4) . . . . ?
C22 C21 Cr3 C25 117.6(3) . . . . ?
C26 C21 Cr3 C25 -120.3(4) . . . . ?
C25 C21 Cr3 C22 -117.6(3) . . . . ?
C26 C21 Cr3 C22 122.2(4) . . . . ?
C25 C21 Cr3 P6 116.1(2) . . . . ?
C22 C21 Cr3 P6 -126.3(2) . . . . ?
C26 C21 Cr3 P6 -4.1(3) . . . . ?
C25 C21 Cr3 P10 63.2(2) . . . . ?
C22 C21 Cr3 P10 -179.21(19) . . . . ?
C26 C21 Cr3 P10 -57.0(3) . . . . ?
C25 C21 Cr3 P8 -133.9(2) . . . . ?
C22 C21 Cr3 P8 -16.3(3) . . . . ?
C26 C21 Cr3 P8 105.9(3) . . . . ?
C25 C21 Cr3 P9 1.8(4) . . . . ?
C22 C21 Cr3 P9 119.4(3) . . . . ?
C26 C21 Cr3 P9 -118.4(3) . . . . ?
C25 C21 Cr3 P7 169.51(19) . . . . ?
C22 C21 Cr3 P7 -72.9(2) . . . . ?
C26 C21 Cr3 P7 49.2(4) . . . . ?
C24 Cr3 P6 P10 -68.18(19) . . . . ?
C23 Cr3 P6 P10 -154.5(3) . . . . ?
C25 Cr3 P6 P10 -81.37(11) . . . . ?
C22 Cr3 P6 P10 -151.31(13) . . . . ?
C21 Cr3 P6 P10 -117.50(11) . . . . ?
P8 Cr3 P6 P10 92.36(4) . . . . ?
P9 Cr3 P6 P10 38.69(4) . . . . ?
P7 Cr3 P6 P10 129.44(5) . . . . ?
C24 Cr3 P6 P7 162.38(19) . . . . ?
C23 Cr3 P6 P7 76.1(3) . . . . ?
C25 Cr3 P6 P7 149.19(11) . . . . ?
C22 Cr3 P6 P7 79.25(13) . . . . ?
C21 Cr3 P6 P7 113.06(11) . . . . ?
P10 Cr3 P6 P7 -129.44(5) . . . . ?
P8 Cr3 P6 P7 -37.08(4) . . . . ?
P9 Cr3 P6 P7 -90.75(4) . . . . ?
C24 Cr3 P6 Cr4 -132.88(19) . . . . ?
C23 Cr3 P6 Cr4 140.8(2) . . . . ?
C25 Cr3 P6 Cr4 -146.07(11) . . . . ?
C22 Cr3 P6 Cr4 144.00(12) . . . . ?
C21 Cr3 P6 Cr4 177.81(11) . . . . ?
P10 Cr3 P6 Cr4 -64.70(4) . . . . ?
P8 Cr3 P6 Cr4 27.66(4) . . . . ?
P9 Cr3 P6 Cr4 -26.01(4) . . . . ?
P7 Cr3 P6 Cr4 64.74(4) . . . . ?
P10 P6 P7 P8 -1.77(7) . . . . ?
Cr3 P6 P7 P8 44.71(5) . . . . ?
Cr4 P6 P7 P8 -47.07(5) . . . . ?
P10 P6 P7 Cr4 45.30(5) . . . . ?
Cr3 P6 P7 Cr4 91.79(3) . . . . ?
P10 P6 P7 Cr3 -46.49(5) . . . . ?
Cr4 P6 P7 Cr3 -91.79(3) . . . . ?
C24 Cr3 P7 P8 70.7(3) . . . . ?
C23 Cr3 P7 P8 75.98(12) . . . . ?
C25 Cr3 P7 P8 159.2(2) . . . . ?
C22 Cr3 P7 P8 110.33(11) . . . . ?
C21 Cr3 P7 P8 146.59(12) . . . . ?
P6 Cr3 P7 P8 -131.37(5) . . . . ?
P10 Cr3 P7 P8 -92.84(4) . . . . ?
P9 Cr3 P7 P8 -38.83(4) . . . . ?
C24 Cr3 P7 P6 -158.0(2) . . . . ?
C23 Cr3 P7 P6 -152.65(12) . . . . ?
C25 Cr3 P7 P6 -69.4(2) . . . . ?
C22 Cr3 P7 P6 -118.31(11) . . . . ?
C21 Cr3 P7 P6 -82.04(12) . . . . ?
P10 Cr3 P7 P6 38.53(4) . . . . ?
P8 Cr3 P7 P6 131.37(5) . . . . ?
P9 Cr3 P7 P6 92.54(4) . . . . ?
C24 Cr3 P7 Cr4 136.5(2) . . . . ?
C23 Cr3 P7 Cr4 141.84(12) . . . . ?
C25 Cr3 P7 Cr4 -134.9(2) . . . . ?
C22 Cr3 P7 Cr4 176.18(11) . . . . ?
C21 Cr3 P7 Cr4 -147.55(12) . . . . ?
P6 Cr3 P7 Cr4 -65.51(4) . . . . ?
P10 Cr3 P7 Cr4 -26.98(4) . . . . ?
P8 Cr3 P7 Cr4 65.85(4) . . . . ?
P9 Cr3 P7 Cr4 27.03(4) . . . . ?
P6 P7 P8 P9 2.39(7) . . . . ?
Cr4 P7 P8 P9 -44.52(5) . . . . ?
Cr3 P7 P8 P9 46.97(5) . . . . ?
P6 P7 P8 Cr3 -44.58(5) . . . . ?
Cr4 P7 P8 Cr3 -91.50(3) . . . . ?
P6 P7 P8 Cr4 46.92(5) . . . . ?
Cr3 P7 P8 Cr4 91.50(3) . . . . ?
C24 Cr3 P8 P7 -153.90(11) . . . . ?
C23 Cr3 P8 P7 -119.92(10) . . . . ?
C25 Cr3 P8 P7 -156.0(2) . . . . ?
C22 Cr3 P8 P7 -84.34(12) . . . . ?
C21 Cr3 P8 P7 -73.7(2) . . . . ?
P6 Cr3 P8 P7 37.19(4) . . . . ?
P10 Cr3 P8 P7 90.98(4) . . . . ?
P9 Cr3 P8 P7 128.86(5) . . . . ?
C24 Cr3 P8 P9 77.24(11) . . . . ?
C23 Cr3 P8 P9 111.22(10) . . . . ?
C25 Cr3 P8 P9 75.1(2) . . . . ?
C22 Cr3 P8 P9 146.80(12) . . . . ?
C21 Cr3 P8 P9 157.4(2) . . . . ?
P6 Cr3 P8 P9 -91.67(4) . . . . ?
P10 Cr3 P8 P9 -37.88(4) . . . . ?
P7 Cr3 P8 P9 -128.86(5) . . . . ?
C24 Cr3 P8 Cr4 141.31(11) . . . . ?
C23 Cr3 P8 Cr4 175.29(10) . . . . ?
C25 Cr3 P8 Cr4 139.2(2) . . . . ?
C22 Cr3 P8 Cr4 -149.13(11) . . . . ?
C21 Cr3 P8 Cr4 -138.5(2) . . . . ?
P6 Cr3 P8 Cr4 -27.59(4) . . . . ?
P10 Cr3 P8 Cr4 26.19(4) . . . . ?
P9 Cr3 P8 Cr4 64.08(4) . . . . ?
P7 Cr3 P8 Cr4 -64.78(4) . . . . ?
P7 P8 P9 P10 -2.10(7) . . . . ?
Cr3 P8 P9 P10 45.11(5) . . . . ?
Cr4 P8 P9 P10 -46.94(5) . . . . ?
P7 P8 P9 Cr4 44.84(5) . . . . ?
Cr3 P8 P9 Cr4 92.06(3) . . . . ?
P7 P8 P9 Cr3 -47.21(5) . . . . ?
Cr4 P8 P9 Cr3 -92.06(3) . . . . ?
C24 Cr3 P9 P8 -117.85(11) . . . . ?
C23 Cr3 P9 P8 -81.89(11) . . . . ?
C25 Cr3 P9 P8 -151.44(12) . . . . ?
C22 Cr3 P9 P8 -71.2(2) . . . . ?
C21 Cr3 P9 P8 -152.7(2) . . . . ?
P6 Cr3 P9 P8 92.23(5) . . . . ?
P10 Cr3 P9 P8 130.75(5) . . . . ?
P7 Cr3 P9 P8 38.67(4) . . . . ?
C24 Cr3 P9 P10 111.40(11) . . . . ?
C23 Cr3 P9 P10 147.37(11) . . . . ?
C25 Cr3 P9 P10 77.82(12) . . . . ?
C22 Cr3 P9 P10 158.1(2) . . . . ?
C21 Cr3 P9 P10 76.6(3) . . . . ?
P6 Cr3 P9 P10 -38.52(4) . . . . ?
P8 Cr3 P9 P10 -130.75(5) . . . . ?
P7 Cr3 P9 P10 -92.07(4) . . . . ?
C24 Cr3 P9 Cr4 176.27(11) . . . . ?
C23 Cr3 P9 Cr4 -147.76(11) . . . . ?
C25 Cr3 P9 Cr4 142.69(12) . . . . ?
C22 Cr3 P9 Cr4 -137.1(2) . . . . ?
C21 Cr3 P9 Cr4 141.4(2) . . . . ?
P6 Cr3 P9 Cr4 26.35(4) . . . . ?
P10 Cr3 P9 Cr4 64.87(4) . . . . ?
P8 Cr3 P9 Cr4 -65.88(4) . . . . ?
P7 Cr3 P9 Cr4 -27.20(4) . . . . ?
P7 P6 P10 P9 0.47(7) . . . . ?
Cr3 P6 P10 P9 -46.38(5) . . . . ?
Cr4 P6 P10 P9 45.78(5) . . . . ?
P7 P6 P10 Cr3 46.85(5) . . . . ?
Cr4 P6 P10 Cr3 92.16(4) . . . . ?
P7 P6 P10 Cr4 -45.31(5) . . . . ?
Cr3 P6 P10 Cr4 -92.16(4) . . . . ?
P8 P9 P10 P6 1.01(7) . . . . ?
Cr4 P9 P10 P6 -46.40(5) . . . . ?
Cr3 P9 P10 P6 46.30(5) . . . . ?
P8 P9 P10 Cr3 -45.29(5) . . . . ?
Cr4 P9 P10 Cr3 -92.70(3) . . . . ?
P8 P9 P10 Cr4 47.41(5) . . . . ?
Cr3 P9 P10 Cr4 92.70(3) . . . . ?
C24 Cr3 P10 P6 148.89(12) . . . . ?
C23 Cr3 P10 P6 160.3(2) . . . . ?
C25 Cr3 P10 P6 112.45(11) . . . . ?
C22 Cr3 P10 P6 78.1(3) . . . . ?
C21 Cr3 P10 P6 79.21(12) . . . . ?
P8 Cr3 P10 P6 -91.83(4) . . . . ?
P9 Cr3 P10 P6 -129.49(5) . . . . ?
P7 Cr3 P10 P6 -38.44(4) . . . . ?
C24 Cr3 P10 P9 -81.62(12) . . . . ?
C23 Cr3 P10 P9 -70.2(2) . . . . ?
C25 Cr3 P10 P9 -118.07(11) . . . . ?
C22 Cr3 P10 P9 -152.4(3) . . . . ?
C21 Cr3 P10 P9 -151.30(12) . . . . ?
P6 Cr3 P10 P9 129.49(5) . . . . ?
P8 Cr3 P10 P9 37.66(4) . . . . ?
P7 Cr3 P10 P9 91.05(4) . . . . ?
C24 Cr3 P10 Cr4 -145.70(11) . . . . ?
C23 Cr3 P10 Cr4 -134.3(2) . . . . ?
C25 Cr3 P10 Cr4 177.85(10) . . . . ?
C22 Cr3 P10 Cr4 143.5(2) . . . . ?
C21 Cr3 P10 Cr4 144.62(12) . . . . ?
P6 Cr3 P10 Cr4 65.41(4) . . . . ?
P8 Cr3 P10 Cr4 -26.42(4) . . . . ?
P9 Cr3 P10 Cr4 -64.08(4) . . . . ?
P7 Cr3 P10 Cr4 26.97(4) . . . . ?
P8 P9 Cr4 C31 162.90(16) . . . . ?
P10 P9 Cr4 C31 -68.12(16) . . . . ?
Cr3 P9 Cr4 C31 -132.40(16) . . . . ?
P8 P9 Cr4 C32 89.4(3) . . . . ?
P10 P9 Cr4 C32 -141.6(3) . . . . ?
Cr3 P9 Cr4 C32 154.1(3) . . . . ?
P8 P9 Cr4 C35 143.54(11) . . . . ?
P10 P9 Cr4 C35 -87.49(11) . . . . ?
Cr3 P9 Cr4 C35 -151.76(10) . . . . ?
P8 P9 Cr4 C33 75.62(12) . . . . ?
P10 P9 Cr4 C33 -155.40(12) . . . . ?
Cr3 P9 Cr4 C33 140.32(12) . . . . ?
P8 P9 Cr4 C34 105.55(11) . . . . ?
P10 P9 Cr4 C34 -125.48(11) . . . . ?
Cr3 P9 Cr4 C34 170.25(11) . . . . ?
P8 P9 Cr4 P10 -128.97(5) . . . . ?
Cr3 P9 Cr4 P10 -64.27(4) . . . . ?
P8 P9 Cr4 P7 -37.25(4) . . . . ?
P10 P9 Cr4 P7 91.72(4) . . . . ?
Cr3 P9 Cr4 P7 27.45(4) . . . . ?
P8 P9 Cr4 P6 -90.80(4) . . . . ?
P10 P9 Cr4 P6 38.18(4) . . . . ?
Cr3 P9 Cr4 P6 -26.10(4) . . . . ?
P10 P9 Cr4 P8 128.97(5) . . . . ?
Cr3 P9 Cr4 P8 64.70(4) . . . . ?
P6 P10 Cr4 C31 -88.26(11) . . . . ?
P9 P10 Cr4 C31 142.03(11) . . . . ?
Cr3 P10 Cr4 C31 -153.06(11) . . . . ?
P6 P10 Cr4 C32 -69.06(16) . . . . ?
P9 P10 Cr4 C32 161.23(16) . . . . ?
Cr3 P10 Cr4 C32 -133.86(15) . . . . ?
P6 P10 Cr4 C35 -126.03(11) . . . . ?
P9 P10 Cr4 C35 104.26(11) . . . . ?
Cr3 P10 Cr4 C35 169.17(10) . . . . ?
P6 P10 Cr4 C33 -140.4(3) . . . . ?
P9 P10 Cr4 C33 89.9(3) . . . . ?
Cr3 P10 Cr4 C33 154.8(3) . . . . ?
P6 P10 Cr4 C34 -155.70(13) . . . . ?
P9 P10 Cr4 C34 74.59(13) . . . . ?
Cr3 P10 Cr4 C34 139.50(13) . . . . ?
P6 P10 Cr4 P9 129.71(5) . . . . ?
Cr3 P10 Cr4 P9 64.91(4) . . . . ?
P6 P10 Cr4 P7 37.61(4) . . . . ?
P9 P10 Cr4 P7 -92.10(4) . . . . ?
Cr3 P10 Cr4 P7 -27.19(4) . . . . ?
P9 P10 Cr4 P6 -129.71(5) . . . . ?
Cr3 P10 Cr4 P6 -64.80(4) . . . . ?
P6 P10 Cr4 P8 90.93(4) . . . . ?
P9 P10 Cr4 P8 -38.78(4) . . . . ?
Cr3 P10 Cr4 P8 26.13(4) . . . . ?
P8 P7 Cr4 C31 -157.88(13) . . . . ?
P6 P7 Cr4 C31 72.86(13) . . . . ?
Cr3 P7 Cr4 C31 137.34(12) . . . . ?
P8 P7 Cr4 C32 -126.86(11) . . . . ?
P6 P7 Cr4 C32 103.89(11) . . . . ?
Cr3 P7 Cr4 C32 168.36(11) . . . . ?
P8 P7 Cr4 C35 -144.8(3) . . . . ?
P6 P7 Cr4 C35 85.9(3) . . . . ?
Cr3 P7 Cr4 C35 150.4(3) . . . . ?
P8 P7 Cr4 C33 -89.02(11) . . . . ?
P6 P7 Cr4 C33 141.73(11) . . . . ?
Cr3 P7 Cr4 C33 -153.79(11) . . . . ?
P8 P7 Cr4 C34 -70.46(18) . . . . ?
P6 P7 Cr4 C34 160.28(18) . . . . ?
Cr3 P7 Cr4 C34 -135.24(17) . . . . ?
P8 P7 Cr4 P9 37.44(4) . . . . ?
P6 P7 Cr4 P9 -91.82(5) . . . . ?
Cr3 P7 Cr4 P9 -27.34(4) . . . . ?
P8 P7 Cr4 P10 91.71(4) . . . . ?
P6 P7 Cr4 P10 -37.54(4) . . . . ?
Cr3 P7 Cr4 P10 26.93(4) . . . . ?
P8 P7 Cr4 P6 129.25(5) . . . . ?
Cr3 P7 Cr4 P6 64.48(4) . . . . ?
P6 P7 Cr4 P8 -129.25(5) . . . . ?
Cr3 P7 Cr4 P8 -64.78(4) . . . . ?
P10 P6 Cr4 C31 102.99(11) . . . . ?
P7 P6 Cr4 C31 -126.35(11) . . . . ?
Cr3 P6 Cr4 C31 167.94(11) . . . . ?
P10 P6 Cr4 C32 141.26(11) . . . . ?
P7 P6 Cr4 C32 -88.07(11) . . . . ?
Cr3 P6 Cr4 C32 -153.79(11) . . . . ?
P10 P6 Cr4 C35 72.76(12) . . . . ?
P7 P6 Cr4 C35 -156.57(12) . . . . ?
Cr3 P6 Cr4 C35 137.71(12) . . . . ?
P10 P6 Cr4 C33 159.44(17) . . . . ?
P7 P6 Cr4 C33 -69.89(17) . . . . ?
Cr3 P6 Cr4 C33 -135.61(16) . . . . ?
P10 P6 Cr4 C34 87.4(3) . . . . ?
P7 P6 Cr4 C34 -142.0(3) . . . . ?
Cr3 P6 Cr4 C34 152.3(3) . . . . ?
P10 P6 Cr4 P9 -38.67(4) . . . . ?
P7 P6 Cr4 P9 92.00(5) . . . . ?
Cr3 P6 Cr4 P9 26.28(4) . . . . ?
P7 P6 Cr4 P10 130.67(5) . . . . ?
Cr3 P6 Cr4 P10 64.95(4) . . . . ?
P10 P6 Cr4 P7 -130.67(5) . . . . ?
Cr3 P6 Cr4 P7 -65.72(4) . . . . ?
P10 P6 Cr4 P8 -92.29(5) . . . . ?
P7 P6 Cr4 P8 38.38(4) . . . . ?
Cr3 P6 Cr4 P8 -27.34(4) . . . . ?
P7 P8 Cr4 C31 85.6(3) . . . . ?
P9 P8 Cr4 C31 -143.3(3) . . . . ?
Cr3 P8 Cr4 C31 151.4(3) . . . . ?
P7 P8 Cr4 C32 72.69(12) . . . . ?
P9 P8 Cr4 C32 -156.26(12) . . . . ?
Cr3 P8 Cr4 C32 138.48(12) . . . . ?
P7 P8 Cr4 C35 161.91(16) . . . . ?
P9 P8 Cr4 C35 -67.05(16) . . . . ?
Cr3 P8 Cr4 C35 -132.30(16) . . . . ?
P7 P8 Cr4 C33 104.08(10) . . . . ?
P9 P8 Cr4 C33 -124.88(10) . . . . ?
Cr3 P8 Cr4 C33 169.87(10) . . . . ?
P7 P8 Cr4 C34 141.62(11) . . . . ?
P9 P8 Cr4 C34 -87.34(11) . . . . ?
Cr3 P8 Cr4 C34 -152.59(11) . . . . ?
P7 P8 Cr4 P9 -131.04(5) . . . . ?
Cr3 P8 Cr4 P9 -65.26(4) . . . . ?
P7 P8 Cr4 P10 -91.89(4) . . . . ?
P9 P8 Cr4 P10 39.15(4) . . . . ?
Cr3 P8 Cr4 P10 -26.11(4) . . . . ?
P9 P8 Cr4 P7 131.04(5) . . . . ?
Cr3 P8 Cr4 P7 65.79(4) . . . . ?
P7 P8 Cr4 P6 -38.50(4) . . . . ?
P9 P8 Cr4 P6 92.54(4) . . . . ?
Cr3 P8 Cr4 P6 27.28(4) . . . . ?
C32 Cr4 C31 C35 117.5(3) . . . . ?
C33 Cr4 C31 C35 79.7(2) . . . . ?
C34 Cr4 C31 C35 37.7(2) . . . . ?
P9 Cr4 C31 C35 -31.4(3) . . . . ?
P10 Cr4 C31 C35 -82.5(2) . . . . ?
P7 Cr4 C31 C35 172.92(17) . . . . ?
P6 Cr4 C31 C35 -136.4(2) . . . . ?
P8 Cr4 C31 C35 100.1(4) . . . . ?
C35 Cr4 C31 C32 -117.5(3) . . . . ?
C33 Cr4 C31 C32 -37.9(2) . . . . ?
C34 Cr4 C31 C32 -79.9(2) . . . . ?
P9 Cr4 C31 C32 -148.90(18) . . . . ?
P10 Cr4 C31 C32 160.01(19) . . . . ?
P7 Cr4 C31 C32 55.4(2) . . . . ?
P6 Cr4 C31 C32 106.1(2) . . . . ?
P8 Cr4 C31 C32 -17.4(5) . . . . ?
C32 Cr4 C31 C36 -120.9(4) . . . . ?
C35 Cr4 C31 C36 121.6(4) . . . . ?
C33 Cr4 C31 C36 -158.7(4) . . . . ?
C34 Cr4 C31 C36 159.3(4) . . . . ?
P9 Cr4 C31 C36 90.2(3) . . . . ?
P10 Cr4 C31 C36 39.2(3) . . . . ?
P7 Cr4 C31 C36 -65.5(3) . . . . ?
P6 Cr4 C31 C36 -14.8(3) . . . . ?
P8 Cr4 C31 C36 -138.3(3) . . . . ?
C35 C31 C32 C33 -0.1(4) . . . . ?
C36 C31 C32 C33 -177.7(4) . . . . ?
Cr4 C31 C32 C33 62.5(3) . . . . ?
C35 C31 C32 C37 177.4(4) . . . . ?
C36 C31 C32 C37 -0.2(6) . . . . ?
Cr4 C31 C32 C37 -120.1(4) . . . . ?
C35 C31 C32 Cr4 -62.5(3) . . . . ?
C36 C31 C32 Cr4 119.8(4) . . . . ?
C31 Cr4 C32 C33 -116.8(3) . . . . ?
C35 Cr4 C32 C33 -79.4(2) . . . . ?
C34 Cr4 C32 C33 -36.8(2) . . . . ?
P9 Cr4 C32 C33 -18.9(4) . . . . ?
P10 Cr4 C32 C33 -147.59(18) . . . . ?
P7 Cr4 C32 C33 107.2(2) . . . . ?
P6 Cr4 C32 C33 161.32(19) . . . . ?
P8 Cr4 C32 C33 56.7(2) . . . . ?
C35 Cr4 C32 C31 37.3(2) . . . . ?
C33 Cr4 C32 C31 116.8(3) . . . . ?
C34 Cr4 C32 C31 79.9(2) . . . . ?
P9 Cr4 C32 C31 97.9(4) . . . . ?
P10 Cr4 C32 C31 -30.8(3) . . . . ?
P7 Cr4 C32 C31 -136.02(19) . . . . ?
P6 Cr4 C32 C31 -81.9(2) . . . . ?
P8 Cr4 C32 C31 173.47(17) . . . . ?
C31 Cr4 C32 C37 120.7(4) . . . . ?
C35 Cr4 C32 C37 158.0(4) . . . . ?
C33 Cr4 C32 C37 -122.5(4) . . . . ?
C34 Cr4 C32 C37 -159.4(4) . . . . ?
P9 Cr4 C32 C37 -141.4(3) . . . . ?
P10 Cr4 C32 C37 89.9(3) . . . . ?
P7 Cr4 C32 C37 -15.3(3) . . . . ?
P6 Cr4 C32 C37 38.8(3) . . . . ?
P8 Cr4 C32 C37 -65.8(3) . . . . ?
C31 C32 C33 C34 0.0(4) . . . . ?
C37 C32 C33 C34 -177.4(4) . . . . ?
Cr4 C32 C33 C34 61.9(3) . . . . ?
C31 C32 C33 C38 177.7(4) . . . . ?
C37 C32 C33 C38 0.3(7) . . . . ?
Cr4 C32 C33 C38 -120.4(4) . . . . ?
C31 C32 C33 Cr4 -61.8(3) . . . . ?
C37 C32 C33 Cr4 120.7(4) . . . . ?
C31 Cr4 C33 C34 -79.9(2) . . . . ?
C32 Cr4 C33 C34 -118.1(3) . . . . ?
C35 Cr4 C33 C34 -37.3(2) . . . . ?
P9 Cr4 C33 C34 54.5(3) . . . . ?
P10 Cr4 C33 C34 -21.3(4) . . . . ?
P7 Cr4 C33 C34 160.7(2) . . . . ?
P6 Cr4 C33 C34 -147.3(2) . . . . ?
P8 Cr4 C33 C34 106.6(2) . . . . ?
C31 Cr4 C33 C32 38.3(2) . . . . ?
C35 Cr4 C33 C32 80.8(2) . . . . ?
C34 Cr4 C33 C32 118.1(3) . . . . ?
P9 Cr4 C33 C32 172.57(18) . . . . ?
P10 Cr4 C33 C32 96.8(3) . . . . ?
P7 Cr4 C33 C32 -81.1(2) . . . . ?
P6 Cr4 C33 C32 -29.2(3) . . . . ?
P8 Cr4 C33 C32 -135.3(2) . . . . ?
C31 Cr4 C33 C38 160.5(4) . . . . ?
C32 Cr4 C33 C38 122.2(4) . . . . ?
C35 Cr4 C33 C38 -157.0(4) . . . . ?
C34 Cr4 C33 C38 -119.7(4) . . . . ?
P9 Cr4 C33 C38 -65.2(3) . . . . ?
P10 Cr4 C33 C38 -141.0(3) . . . . ?
P7 Cr4 C33 C38 41.1(3) . . . . ?
P6 Cr4 C33 C38 93.0(3) . . . . ?
P8 Cr4 C33 C38 -13.1(3) . . . . ?
C32 C33 C34 C35 0.0(5) . . . . ?
C38 C33 C34 C35 -177.8(4) . . . . ?
Cr4 C33 C34 C35 61.2(3) . . . . ?
C32 C33 C34 C39 176.4(4) . . . . ?
C38 C33 C34 C39 -1.3(7) . . . . ?
Cr4 C33 C34 C39 -122.3(4) . . . . ?
C32 C33 C34 Cr4 -61.2(3) . . . . ?
C38 C33 C34 Cr4 121.0(4) . . . . ?
C31 Cr4 C34 C33 80.6(2) . . . . ?
C32 Cr4 C34 C33 37.4(2) . . . . ?
C35 Cr4 C34 C33 118.2(3) . . . . ?
P9 Cr4 C34 C33 -136.6(2) . . . . ?
P10 Cr4 C34 C33 171.29(18) . . . . ?
P7 Cr4 C34 C33 -30.1(3) . . . . ?
P6 Cr4 C34 C33 98.0(3) . . . . ?
P8 Cr4 C34 C33 -82.4(2) . . . . ?
C31 Cr4 C34 C35 -37.6(2) . . . . ?
C32 Cr4 C34 C35 -80.7(2) . . . . ?
C33 Cr4 C34 C35 -118.2(3) . . . . ?
P9 Cr4 C34 C35 105.2(2) . . . . ?
P10 Cr4 C34 C35 53.1(2) . . . . ?
P7 Cr4 C34 C35 -148.31(18) . . . . ?
P6 Cr4 C34 C35 -20.2(4) . . . . ?
P8 Cr4 C34 C35 159.46(19) . . . . ?
C31 Cr4 C34 C39 -158.2(4) . . . . ?
C32 Cr4 C34 C39 158.6(4) . . . . ?
C35 Cr4 C34 C39 -120.7(4) . . . . ?
C33 Cr4 C34 C39 121.1(4) . . . . ?
P9 Cr4 C34 C39 -15.4(3) . . . . ?
P10 Cr4 C34 C39 -67.6(4) . . . . ?
P7 Cr4 C34 C39 91.0(3) . . . . ?
P6 Cr4 C34 C39 -140.8(3) . . . . ?
P8 Cr4 C34 C39 38.8(3) . . . . ?
C32 C31 C35 C34 0.1(4) . . . . ?
C36 C31 C35 C34 177.7(4) . . . . ?
Cr4 C31 C35 C34 -62.0(3) . . . . ?
C32 C31 C35 C40 -177.1(4) . . . . ?
C36 C31 C35 C40 0.6(6) . . . . ?
Cr4 C31 C35 C40 120.8(4) . . . . ?
C32 C31 C35 Cr4 62.1(3) . . . . ?
C36 C31 C35 Cr4 -120.3(4) . . . . ?
C33 C34 C35 C31 -0.1(5) . . . . ?
C39 C34 C35 C31 -176.5(4) . . . . ?
Cr4 C34 C35 C31 61.4(3) . . . . ?
C33 C34 C35 C40 177.1(4) . . . . ?
C39 C34 C35 C40 0.7(7) . . . . ?
Cr4 C34 C35 C40 -121.4(4) . . . . ?
C33 C34 C35 Cr4 -61.5(3) . . . . ?
C39 C34 C35 Cr4 122.1(4) . . . . ?
C32 Cr4 C35 C31 -37.9(2) . . . . ?
C33 Cr4 C35 C31 -80.5(2) . . . . ?
C34 Cr4 C35 C31 -117.4(3) . . . . ?
P9 Cr4 C35 C31 159.72(19) . . . . ?
P10 Cr4 C35 C31 105.0(2) . . . . ?
P7 Cr4 C35 C31 -17.9(4) . . . . ?
P6 Cr4 C35 C31 54.5(2) . . . . ?
P8 Cr4 C35 C31 -149.99(18) . . . . ?
C31 Cr4 C35 C34 117.4(3) . . . . ?
C32 Cr4 C35 C34 79.5(2) . . . . ?
C33 Cr4 C35 C34 36.8(2) . . . . ?
P9 Cr4 C35 C34 -82.9(2) . . . . ?
P10 Cr4 C35 C34 -137.6(2) . . . . ?
P7 Cr4 C35 C34 99.4(3) . . . . ?
P6 Cr4 C35 C34 171.87(18) . . . . ?
P8 Cr4 C35 C34 -32.6(3) . . . . ?
C31 Cr4 C35 C40 -121.1(4) . . . . ?
C32 Cr4 C35 C40 -159.0(4) . . . . ?
C33 Cr4 C35 C40 158.3(4) . . . . ?
C34 Cr4 C35 C40 121.5(4) . . . . ?
P9 Cr4 C35 C40 38.6(3) . . . . ?
P10 Cr4 C35 C40 -16.1(3) . . . . ?
P7 Cr4 C35 C40 -139.1(3) . . . . ?
P6 Cr4 C35 C40 -66.6(3) . . . . ?
P8 Cr4 C35 C40 88.9(3) . . . . ?
